data_1565058
loop_
_publ_author_name
'Li, Zi-Jian'
'Lei, Min'
'Bao, Hong-liang'
'Yu, Ju'
'Lu, Huangjie'
'Li, Yongxin'
'Zhang, Zhi-Hui'
'Guo, Xiaofeng'
'Qian, Yuan'
'He, Mingyang'
'Wang, Jian-Qiang'
'Liu, Wei'
'Lin, Jian'

_publ_section_title
;
 A Cationic Thorium-Organic Framework with Triple
 Single-Crystal-to-Single-Crystal Transformation Peculiarities for
 Ultrasensitive Anion Recognition
;
_journal_name_full 'Chemical Science'
_journal_paper_doi 10.1039/D1SC03709A
_journal_year 2021
_chemical_formula_moiety 'C161 H105 N5 O40 Th6'
_chemical_formula_sum 'C161 H105 N5 O40 Th6'
_chemical_formula_weight 4141.73
_chemical_name_systematic Th-SINAP-200
_space_group_crystal_system triclinic
_space_group_IT_number 2
_space_group_name_Hall '-P 1'
_space_group_name_H-M_alt 'P -1'
_atom_sites_solution_hydrogens geom
_atom_sites_solution_primary dual
_audit_creation_date 2021-06-06
_audit_creation_method
;
Olex2 1.2
(compiled 2018.05.29 svn.r3508 for OlexSys, GUI svn.r5506)
;
_audit_update_record
;
2021-07-10 deposited with the CCDC.	2021-10-20 downloaded from the CCDC.
;
_cell_angle_alpha 117.118(2)
_cell_angle_beta 114.422(2)
_cell_angle_gamma 91.982(2)
_cell_formula_units_Z 2
_cell_length_a 24.6432(12)
_cell_length_b 25.1083(12)
_cell_length_c 25.5393(13)
_cell_measurement_reflns_used 9700
_cell_measurement_temperature 120.0
_cell_measurement_theta_max 29.273
_cell_measurement_theta_min 2.294
_cell_volume 12312.2(11)
_computing_cell_refinement 'SAINT V8.38A (?, 2016)'
_computing_data_reduction 'SAINT V8.38A (?, 2016)'
_computing_molecular_graphics 'Olex2 (Dolomanov et al., 2009)'
_computing_publication_material 'Olex2 (Dolomanov et al., 2009)'
_computing_structure_refinement 'ShelXL (Sheldrick, 2015)'
_computing_structure_solution 'ShelXT (Sheldrick, 2015)'
_diffrn_ambient_temperature 120.0
_diffrn_measured_fraction_theta_full 0.999
_diffrn_measured_fraction_theta_max 0.995
_diffrn_measurement_device_type 'Bruker APEX-II CCD'
_diffrn_measurement_method '\f and \w scans'
_diffrn_radiation_type MoK\a
_diffrn_radiation_wavelength 0.71073
_diffrn_reflns_av_R_equivalents 0.0857
_diffrn_reflns_av_unetI/netI 0.0642
_diffrn_reflns_Laue_measured_fraction_full 0.999
_diffrn_reflns_Laue_measured_fraction_max 0.995
_diffrn_reflns_limit_h_max 33
_diffrn_reflns_limit_h_min -34
_diffrn_reflns_limit_k_max 34
_diffrn_reflns_limit_k_min -34
_diffrn_reflns_limit_l_max 35
_diffrn_reflns_limit_l_min -35
_diffrn_reflns_number 424684
_diffrn_reflns_point_group_measured_fraction_full 0.999
_diffrn_reflns_point_group_measured_fraction_max 0.995
_diffrn_reflns_theta_full 25.242
_diffrn_reflns_theta_max 29.432
_diffrn_reflns_theta_min 1.888
_diffrn_standards_number 0
_exptl_absorpt_coefficient_mu 3.660
_exptl_absorpt_correction_T_max 0.7459
_exptl_absorpt_correction_T_min 0.6038
_exptl_absorpt_correction_type multi-scan
_exptl_absorpt_process_details
'SADABS-2016/2 (Bruker,2016/2) was used for absorption correction. wR2(int) was 0.1121 before and 0.0640 after correction. The Ratio of minimum to maximum transmission is 0.8095. The \l/2 correction factor is Not present.'
_exptl_crystal_colour yellow
_exptl_crystal_colour_primary yellow
_exptl_crystal_density_diffrn 1.117
_exptl_crystal_description block
_exptl_crystal_F_000 3932
_exptl_crystal_size_max 0.16
_exptl_crystal_size_mid 0.14
_exptl_crystal_size_min 0.12
_refine_diff_density_max 2.494
_refine_diff_density_min -4.756
_refine_diff_density_rms 0.168
_refine_ls_extinction_method none
_refine_ls_goodness_of_fit_ref 1.027
_refine_ls_hydrogen_treatment constr
_refine_ls_matrix_type full
_refine_ls_number_parameters 2208
_refine_ls_number_reflns 67867
_refine_ls_number_restraints 2222
_refine_ls_restrained_S_all 1.012
_refine_ls_R_factor_all 0.1080
_refine_ls_R_factor_gt 0.0572
_refine_ls_shift/su_max 0.003
_refine_ls_shift/su_mean 0.000
_refine_ls_structure_factor_coef Fsqd
_refine_ls_weighting_details 'w=1/[\s^2^(Fo^2^)+(0.0478P)^2^+117.7502P] where P=(Fo^2^+2Fc^2^)/3'
_refine_ls_weighting_scheme calc
_refine_ls_wR_factor_gt 0.1298
_refine_ls_wR_factor_ref 0.1563
_reflns_Friedel_coverage 0.000
_reflns_number_gt 40744
_reflns_number_total 67867
_reflns_threshold_expression 'I > 2\s(I)'
_cod_data_source_file d1sc03709a2.cif
_cod_data_source_block Th-SINAP-200_sq
_cod_database_code 1565058
_shelx_shelxl_version_number 2014/7
_shelx_space_group_comment
;
The symmetry employed for this shelxl refinement is uniquely defined
by the following loop, which should always be used as a source of
symmetry information in preference to the above space-group names.
They are only intended as comments.
;
_shelx_estimated_absorpt_t_max 0.668
_shelx_estimated_absorpt_t_min 0.592
_olex2_refinement_description
;
1. Fixed Uiso
 At 1.2 times of:
  All C(H) groups
 At 1.5 times of:
  All C(H,H,H) groups
2. Restrained distances
 N1-C27
 1.48 with sigma of 0.02
 N1-C27A
 1.48 with sigma of 0.02
 C33-C30
 1.51 with sigma of 0.02
 C33-C30A
 1.51 with sigma of 0.02
 N4-C131 = N4A-C13A = N4A-C12D = N4-C128 = N4-C144 = N4A-C15A
 1.48 with sigma of 0.02
 C150-C147 = C150-C15D = C134-C137 = C13D-C14A = C125-C122 = C12A-C122 = C143-
 C140 = C143-C14D
 1.51 with sigma of 0.02
 C12D-N4A
 1.48 with sigma of 0.02
 C104-C101 = C11A-C1AA
 1.51 with sigma of 0.02
 C98A-C95 = C98-C95 = C1AA-C101 = C11A-C1AA
 1.51 with sigma of 0.02
 O16A-O15A
 2.2 with sigma of 0.02
 O16-C1AA = O16A-C1AA = O15A-C1AA = O15-C1AA
 1.25 with sigma of 0.02
 O15-C104 = O16-C104 = O16A-C1AA = O15A-C1AA
 1.25 with sigma of 0.02
 C72-C69 = C72A-C69 = C78-C75 = C78-C75A
 1.51 with sigma of 0.02
 C10A-C1AA \\sim C1AA-C0AA
 with sigma of 0.02
 C102-C104 \\sim C104-C100
 with sigma of 0.02
3. Restrained planarity
 C101, C102, C103, C98, C99, C100, C104
 with sigma of 0.1
4. Uiso/Uaniso restraints and constraints
C156 \\sim C153 \\sim C154 \\sim C155 \\sim C150 \\sim C151 \\sim C152 \\sim
O23 \\sim O24: within 2A with sigma of 0.04 and sigma for terminal atoms of 0.08
C27 \\sim C28 \\sim C29 \\sim C30 \\sim C31 \\sim C32: within 2A with sigma of
0.04 and sigma for terminal atoms of 0.08
C27A \\sim C28A \\sim C29A \\sim C30A \\sim C31A \\sim C32A: within 2A with
sigma of 0.04 and sigma for terminal atoms of 0.08
N4A: within 2A with sigma of 0.04 and sigma for terminal atoms of 0.08
C14B \\sim C14C \\sim C14D \\sim C14E \\sim C14F \\sim C14A \\sim C153 \\sim
C154 \\sim C155 \\sim C150 \\sim C151 \\sim C152 \\sim N4A \\sim C12A \\sim
C12B \\sim C12C \\sim C12D \\sim C12E \\sim C12F \\sim C15F \\sim C15E \\sim
C15D \\sim C15C \\sim C15B \\sim C15A \\sim C13E \\sim C13F \\sim C13A \\sim
C13B \\sim C13C \\sim C13D \\sim C126 \\sim C127 \\sim C128 \\sim C129 \\sim
C130 \\sim C125 \\sim C131 \\sim C132 \\sim C133 \\sim C134 \\sim C135 \\sim
C136 \\sim N4 \\sim C142 \\sim C137 \\sim C138 \\sim C139 \\sim C140 \\sim C141
\\sim C149 \\sim C148 \\sim C147 \\sim C146 \\sim C145 \\sim C144: within 2A
with sigma of 0.04 and sigma for terminal atoms of 0.08
O15 \\sim O16 \\sim C92 \\sim C93 \\sim C94 \\sim C95 \\sim C96 \\sim C97 \\sim
C101 \\sim C102 \\sim C103 \\sim C98 \\sim C99 \\sim C100 \\sim C0AA \\sim C3AA
\\sim C98A \\sim C99A \\sim C10A \\sim C11A \\sim C1AA \\sim O15A \\sim O16A
\\sim C104: within 2A with sigma of 0.04 and sigma for terminal atoms of 0.08
C72 \\sim C77 \\sim C76 \\sim C75 \\sim C74 \\sim C73: within 2A with sigma of
0.04 and sigma for terminal atoms of 0.08
C75A \\sim C76A \\sim C77A \\sim C72A \\sim C73A \\sim C74A: within 2A with
sigma of 0.04 and sigma for terminal atoms of 0.08
5. Rigid body (RIGU) restrains
 C156, C153, C154, C155, C150, C151, C152, O23, O24
 with sigma for 1-2 distances of 0.004 and sigma for 1-3 distances of 0.004
 C27, C28, C29, C30, C31, C32
 with sigma for 1-2 distances of 0.004 and sigma for 1-3 distances of 0.004
 C27A, C28A, C29A, C30A, C31A, C32A
 with sigma for 1-2 distances of 0.004 and sigma for 1-3 distances of 0.004
 N4A
 with sigma for 1-2 distances of 0.004 and sigma for 1-3 distances of 0.004
 C14B, C14C, C14D, C14E, C14F, C14A, C153, C154, C155, C150, C151, C152, N4A,
 C12A, C12B, C12C, C12D, C12E, C12F, C15F, C15E, C15D, C15C, C15B, C15A, C13E,
 C13F, C13A, C13B, C13C, C13D, C126, C127, C128, C129, C130, C125, C131, C132,
 C133, C134, C135, C136, N4, C142, C137, C138, C139, C140, C141, C149, C148,
 C147, C146, C145, C144
 with sigma for 1-2 distances of 0.004 and sigma for 1-3 distances of 0.004
 O40, N5, C159, C160, C161
 with sigma for 1-2 distances of 0.004 and sigma for 1-3 distances of 0.004
 O15, O16, C92, C93, C94, C95, C96, C97, C101, C102, C103, C98, C99, C100,
 C0AA, C3AA, C98A, C99A, C10A, C11A, C1AA, O15A, O16A, C104
 with sigma for 1-2 distances of 0.004 and sigma for 1-3 distances of 0.004
 C72, C77, C76, C75, C74, C73
 with sigma for 1-2 distances of 0.004 and sigma for 1-3 distances of 0.004
 C75A, C76A, C77A, C72A, C73A, C74A
 with sigma for 1-2 distances of 0.004 and sigma for 1-3 distances of 0.004
6. Others
 Sof(C0AA)=Sof(H0AA)=Sof(C3AA)=Sof(H3AA)=Sof(C98A)=Sof(C99A)=Sof(H99A)=
 Sof(C10A)=Sof(H10A)=Sof(C11A)=Sof(C1AA)=Sof(O15A)=Sof(O16A)=1-FVAR(1)
 Sof(O15)=Sof(O16)=Sof(C101)=Sof(C102)=Sof(H102)=Sof(C103)=Sof(H103)=Sof(C98)=
 Sof(C99)=Sof(H99)=Sof(C100)=Sof(H100)=Sof(C104)=FVAR(1)
 Sof(C27A)=Sof(C28A)=Sof(H28A)=Sof(C29A)=Sof(H29A)=Sof(C30A)=Sof(C31A)=
 Sof(H31A)=Sof(C32A)=Sof(H32A)=1-FVAR(2)
 Sof(C27)=Sof(C28)=Sof(H28)=Sof(C29)=Sof(H29)=Sof(C30)=Sof(C31)=Sof(H31)=
 Sof(C32)=Sof(H32)=FVAR(2)
 Sof(C14B)=Sof(H14B)=Sof(C14C)=Sof(H14C)=Sof(C14D)=Sof(C14E)=Sof(H14E)=
 Sof(C14F)=Sof(H14F)=Sof(C14A)=Sof(C12A)=Sof(C12B)=Sof(H12B)=Sof(C12C)=
 Sof(H12C)=Sof(C12D)=Sof(C12E)=Sof(H12E)=Sof(C12F)=Sof(H12F)=Sof(C15F)=
 Sof(H15F)=Sof(C15E)=Sof(H15E)=Sof(C15D)=Sof(C15C)=Sof(H15C)=Sof(C15B)=
 Sof(H15B)=Sof(C15A)=Sof(C13E)=Sof(H13E)=Sof(C13F)=Sof(H13F)=Sof(C13A)=
 Sof(C13B)=Sof(H13B)=Sof(C13C)=Sof(H13C)=Sof(C13D)=1-FVAR(3)
 Sof(C126)=Sof(H126)=Sof(C127)=Sof(H127)=Sof(C128)=Sof(C129)=Sof(H129)=
 Sof(C130)=Sof(H130)=Sof(C125)=Sof(C131)=Sof(C132)=Sof(H132)=Sof(C133)=
 Sof(H133)=Sof(C134)=Sof(C135)=Sof(H135)=Sof(C136)=Sof(H136)=Sof(C142)=
 Sof(H142)=Sof(C137)=Sof(C138)=Sof(H138)=Sof(C139)=Sof(H139)=Sof(C140)=
 Sof(C141)=Sof(H141)=Sof(C149)=Sof(H149)=Sof(C148)=Sof(H148)=Sof(C147)=
 Sof(C146)=Sof(H146)=Sof(C145)=Sof(H145)=Sof(C144)=FVAR(3)
 Sof(C75A)=Sof(C76A)=Sof(H76A)=Sof(C77A)=Sof(H77A)=Sof(C72A)=Sof(C73A)=
 Sof(H73A)=Sof(C74A)=Sof(H74A)=1-FVAR(4)
 Sof(C72)=Sof(C77)=Sof(H77)=Sof(C76)=Sof(H76)=Sof(C75)=Sof(C74)=Sof(H74)=
 Sof(C73)=Sof(H73)=FVAR(4)
 Sof(N4A)=1-FVAR(5)
 Sof(N4)=FVAR(5)
7.a Me refined with riding coordinates:
 C160(H16A,H16B,H16C), C161(H16D,H16E,H16F)
7.b Aromatic/amide H refined with riding coordinates:
 C120(H120), C121(H121), C123(H123), C124(H124), C14B(H14B), C14C(H14C),
 C14E(H14E), C14F(H14F), C3(H3), C4(H4), C6(H6), C7(H7), C157(H157), C113(H113),
  C112(H112), C116(H116), C115(H115), C22(H22), C21(H21), C25(H25), C24(H24),
 C61(H61), C60(H60), C64(H64), C63(H63), C76A(H76A), C77A(H77A), C73A(H73A),
 C74A(H74A), C154(H154), C155(H155), C151(H151), C152(H152), C37(H37), C38(H38),
  C34(H34), C35(H35), C9(H9), C10(H10), C12(H12), C13(H13), C18(H18), C19(H19),
 C15(H15), C16(H16), C46(H46), C45(H45), C43(H43), C42(H42), C81(H81), C82(H82),
  C84(H84), C85(H85), C51(H51), C49(H49), C48(H48), C52(H52), C28A(H28A),
 C29A(H29A), C31A(H31A), C32A(H32A), C55(H55), C54(H54), C58(H58), C57(H57),
 C12B(H12B), C12C(H12C), C12E(H12E), C12F(H12F), C87(H87), C88(H88), C90(H90),
 C91(H91), C67(H67), C68(H68), C70(H70), C71(H71), C15F(H15F), C15E(H15E),
 C15C(H15C), C15B(H15B), C13E(H13E), C13F(H13F), C13B(H13B), C13C(H13C),
 C93(H93), C94(H94), C96(H96), C97(H97), C109(H109), C107(H107), C106(H106),
 C110(H110), C102(H102), C103(H103), C99(H99), C100(H100), C158(H158),
 C159(H159), C0AA(H0AA), C3AA(H3AA), C99A(H99A), C10A(H10A), C28(H28), C29(H29),
  C31(H31), C32(H32), C77(H77), C76(H76), C74(H74), C73(H73), C126(H126),
 C127(H127), C129(H129), C130(H130), C132(H132), C133(H133), C135(H135),
 C136(H136), C142(H142), C138(H138), C139(H139), C141(H141), C149(H149),
 C148(H148), C146(H146), C145(H145)
7.c Fitted hexagon refined as free rotating group:
 C14B(C14C,C14D,C14E,C14F,C14A), C12A(C12B,C12C,C12D,C12E,C12F), C15F(C15E,
 C15D,C15C,C15B,C15A), C13E(C13F,C13A,C13B,C13C,C13D), C101(C102,C103,C98,C99,
 C100), C0AA(C3AA,C98A,C99A,C10A,C11A), C126(C127,C128,C129,C130,C125),
 C131(C132,C133,C134,C135,C136), C142(C137,C138,C139,C140,C141), C149(C148,C147,
 C146,C145,C144)
;
_olex2_submission_special_instructions 'No special instructions were received'

loop_
_space_group_symop_operation_xyz
'x, y, z'
'-x, -y, -z'

loop_
_atom_site_label
_atom_site_type_symbol
_atom_site_fract_x
_atom_site_fract_y
_atom_site_fract_z
_atom_site_U_iso_or_equiv
_atom_site_adp_type
_atom_site_occupancy
_atom_site_site_symmetry_order
_atom_site_calc_flag
_atom_site_refinement_flags_posn
_atom_site_refinement_flags_adp
_atom_site_refinement_flags_occupancy
_atom_site_disorder_assembly
_atom_site_disorder_group
Th5 Th 0.63726(2) 0.47862(2) 0.20718(2) 0.02583(6) Uani 1 1 d . . . . .
Th1 Th 0.64453(2) 0.55981(2) 0.38492(2) 0.02814(6) Uani 1 1 d . . . . .
Th4 Th 0.65494(2) 0.66064(2) 0.30615(2) 0.02833(6) Uani 1 1 d . . . . .
Th2 Th 0.78563(2) 0.49922(2) 0.36424(2) 0.02967(6) Uani 1 1 d . . . . .
Th3 Th 0.79622(2) 0.60144(2) 0.28418(2) 0.02678(6) Uani 1 1 d . . . . .
Th6 Th 0.80157(2) 0.68299(2) 0.46333(2) 0.03164(7) Uani 1 1 d . . . . .
O22 O 0.6554(3) 1.3769(2) 0.1863(3) 0.0388(13) Uani 1 1 d . . . . .
O19 O 0.6873(3) 0.7033(2) 0.2514(3) 0.0401(14) Uani 1 1 d . . . . .
O21 O 0.7396(3) 1.3900(2) 0.2755(3) 0.0391(13) Uani 1 1 d . . . . .
O14 O 0.8754(3) 0.5447(3) 0.2919(3) 0.0419(14) Uani 1 1 d . . . . .
O36 O 0.6954(3) 0.6465(3) 0.3956(3) 0.0444(14) Uani 1 1 d . . . . .
O1 O 0.6680(3) 0.4866(3) 0.4258(3) 0.0463(15) Uani 1 1 d . . . . .
O20 O 0.7654(3) 0.6699(3) 0.2375(3) 0.0423(14) Uani 1 1 d . . . . .
O4 O 0.6657(3) 0.4589(2) 1.1185(3) 0.0379(13) Uani 1 1 d . . . . .
O29 O 0.6805(3) 0.4940(3) 0.3140(3) 0.0489(16) Uani 1 1 d . . . . .
O9 O 0.5564(3) 1.3807(2) 1.0815(3) 0.0390(13) Uani 1 1 d . . . . .
O3 O 0.7535(3) 0.5293(3) 1.1639(3) 0.0403(14) Uani 1 1 d . . . . .
O33 O 0.6881(3) 0.5799(2) 0.2442(3) 0.0482(16) Uani 1 1 d . . . . .
O26 O 0.8818(3) 0.5540(3) 0.4771(3) 0.0546(17) Uani 1 1 d . . . . .
O31 O 0.7499(3) 0.4947(3) 0.2552(3) 0.0431(14) Uani 1 1 d . . . . .
O32 O 0.8194(4) 0.5988(3) 0.3832(3) 0.059(2) Uani 1 1 d . . . . .
O13 O 0.8676(3) 0.4824(3) 0.3298(3) 0.0443(14) Uani 1 1 d . . . . .
O2 O 0.7477(3) 0.4540(3) 0.4139(3) 0.0439(14) Uani 1 1 d . . . . .
O7 O 0.5680(3) 0.6192(3) 0.3851(3) 0.0515(17) Uani 1 1 d . . . . .
O25 O 0.8899(3) 0.6558(3) 0.5350(3) 0.0530(17) Uani 1 1 d . . . . .
O15 O 0.8855(13) -0.220(2) -0.4157(10) 0.040(5) Uani 0.379(14) 1 d D U P A 1
O30 O 0.7597(3) 0.5811(2) 0.4449(3) 0.0413(14) Uani 1 1 d . . . . .
O8 O 0.5769(3) 0.6809(3) 0.3452(4) 0.063(2) Uani 1 1 d . . . . .
O10 O 0.5257(3) 1.4177(3) 1.0128(3) 0.0508(16) Uani 1 1 d . . . . .
C117 C 1.5225(4) 0.4353(4) 0.2374(4) 0.0376(18) Uani 1 1 d . . . . .
C118 C 0.7268(4) 0.7001(4) 0.2311(4) 0.0349(17) Uani 1 1 d . . . . .
C26 C 0.7117(4) 0.4803(4) 1.1166(4) 0.0329(17) Uani 1 1 d . . . . .
C119 C 0.7240(4) 0.7320(3) 0.1935(4) 0.0355(18) Uani 1 1 d . . . . .
C120 C 0.7644(5) 0.7305(5) 0.1682(6) 0.066(3) Uani 1 1 d . . . . .
H120 H 0.7956 0.7095 0.1757 0.079 Uiso 1 1 calc R . . . .
C121 C 0.7596(6) 0.7597(6) 0.1319(7) 0.076(4) Uani 1 1 d . . . . .
H121 H 0.7880 0.7587 0.1153 0.091 Uiso 1 1 calc R . . . .
C122 C 0.7146(5) 0.7897(4) 0.1197(4) 0.043(2) Uani 1 1 d D . . . .
C123 C 0.6744(5) 0.7914(5) 0.1453(5) 0.051(2) Uani 1 1 d . . . . .
H123 H 0.6433 0.8124 0.1378 0.061 Uiso 1 1 calc R . . . .
C124 C 0.6791(4) 0.7628(4) 0.1820(5) 0.048(2) Uani 1 1 d . . . . .
H124 H 0.6512 0.7645 0.1993 0.057 Uiso 1 1 calc R . . . .
C143 C 0.6963(4) 1.3579(3) 0.2162(4) 0.0352(18) Uani 1 1 d D . . . .
C78 C -0.0822(4) 0.7250(4) 0.4349(5) 0.044(2) Uani 1 1 d D . . . .
C39 C 0.7372(5) -0.1975(4) 0.4543(5) 0.045(2) Uani 1 1 d . . . . .
C79 C 0.8818(4) 0.4961(4) 0.2956(4) 0.0395(19) Uani 1 1 d . . . . .
C156 C 0.7247(5) 0.6829(4) -0.4487(4) 0.046(2) Uani 1 1 d . U . . .
C14B C 0.6423(7) 1.1886(5) 0.0776(6) 0.075(7) Uani 0.676(15) 1 d . U P B 2
H14B H 0.6089 1.1619 0.0334 0.090 Uiso 0.676(15) 1 calc R . P B 2
C14C C 0.6453(7) 1.2512(6) 0.1129(7) 0.062(6) Uani 0.676(15) 1 d G U P B 2
H14C H 0.6139 1.2672 0.0930 0.075 Uiso 0.676(15) 1 calc R . P B 2
C14D C 0.6941(7) 1.2902(4) 0.1775(6) 0.038(4) Uani 0.676(15) 1 d DG U P B 2
C14E C 0.7400(6) 1.2667(5) 0.2067(5) 0.070(6) Uani 0.676(15) 1 d G U P B 2
H14E H 0.7733 1.2934 0.2508 0.084 Uiso 0.676(15) 1 calc R . P B 2
C14F C 0.7370(7) 1.2042(5) 0.1713(6) 0.080(7) Uani 0.676(15) 1 d G U P B 2
H14F H 0.7684 1.1881 0.1913 0.096 Uiso 0.676(15) 1 calc R . P B 2
C14A C 0.6882(7) 1.1651(4) 0.1068(6) 0.055(4) Uani 0.676(15) 1 d DG U P B 2
C2 C 0.7122(4) 0.4273(4) 0.4736(4) 0.0384(19) Uani 1 1 d . . . . .
C3 C 0.6657(5) 0.4174(5) 0.4860(5) 0.055(3) Uani 1 1 d . . . . .
H3 H 0.6302 0.4313 0.4709 0.066 Uiso 1 1 calc R . . . .
C4 C 0.6695(5) 0.3874(5) 0.5205(6) 0.057(3) Uani 1 1 d . . . . .
H4 H 0.6352 0.3787 0.5263 0.069 Uiso 1 1 calc R . . . .
C5 C 0.7214(5) 0.3696(4) 0.5470(4) 0.043(2) Uani 1 1 d . . . . .
C6 C 0.7696(5) 0.3826(5) 0.5370(6) 0.061(3) Uani 1 1 d . . . . .
H6 H 0.8070 0.3727 0.5560 0.074 Uiso 1 1 calc R . . . .
C7 C 0.7644(5) 0.4101(5) 0.4993(5) 0.058(3) Uani 1 1 d . . . . .
H7 H 0.7975 0.4171 0.4912 0.069 Uiso 1 1 calc R . . . .
C157 C 0.9068(4) 0.6069(5) 0.5282(5) 0.060(3) Uani 1 1 d . . . . .
H157 H 0.9421 0.6112 0.5660 0.072 Uiso 1 1 calc R . . . .
N1 N 0.7389(6) 0.2483(3) 0.6939(4) 0.078(3) Uani 1 1 d D . . . .
C65 C 0.5335(4) 1.3720(4) 1.0248(4) 0.0392(19) Uani 1 1 d . . . . .
C114 C 1.4570(4) 0.4017(4) 0.2083(5) 0.043(2) Uani 1 1 d . . . . .
C113 C 1.4226(4) 0.3560(5) 0.1410(5) 0.052(2) Uani 1 1 d . . . . .
H113 H 1.4412 0.3459 0.1128 0.063 Uiso 1 1 calc R . . . .
C112 C 1.3617(5) 0.3248(5) 0.1141(5) 0.060(3) Uani 1 1 d . . . . .
H112 H 1.3400 0.2912 0.0689 0.072 Uiso 1 1 calc R . . . .
C111 C 1.3318(5) 0.3422(4) 0.1530(5) 0.055(3) Uani 1 1 d . . . . .
C116 C 1.3669(5) 0.3883(5) 0.2213(6) 0.069(3) Uani 1 1 d . . . . .
H116 H 1.3484 0.3996 0.2495 0.083 Uiso 1 1 calc R . . . .
C115 C 1.4285(5) 0.4175(5) 0.2477(6) 0.067(3) Uani 1 1 d . . . . .
H115 H 1.4515 0.4490 0.2938 0.081 Uiso 1 1 calc R . . . .
C23 C 0.7177(4) 0.4439(4) 1.0548(4) 0.0372(18) Uani 1 1 d . . . . .
C22 C 0.7722(4) 0.4618(4) 1.0552(4) 0.046(2) Uani 1 1 d . . . . .
H22 H 0.8051 0.4963 1.0947 0.055 Uiso 1 1 calc R . . . .
C21 C 0.7784(5) 0.4291(4) 0.9977(4) 0.052(2) Uani 1 1 d . . . . .
H21 H 0.8151 0.4423 0.9977 0.063 Uiso 1 1 calc R . . . .
C20 C 0.7314(5) 0.3773(4) 0.9404(4) 0.051(2) Uani 1 1 d . . . . .
C25 C 0.6785(5) 0.3596(4) 0.9419(4) 0.060(3) Uani 1 1 d . . . . .
H25 H 0.6467 0.3235 0.9036 0.072 Uiso 1 1 calc R . . . .
C24 C 0.6706(5) 0.3928(5) 0.9972(4) 0.054(3) Uani 1 1 d . . . . .
H24 H 0.6329 0.3806 0.9958 0.064 Uiso 1 1 calc R . . . .
N2 N 0.3560(4) 0.9457(4) 0.6168(5) 0.080(4) Uani 1 1 d . . . . .
C40 C 0.5612(5) 0.6661(4) 0.3802(5) 0.056(3) Uani 1 1 d . . . . .
C62 C 0.5127(4) 1.3090(4) 0.9639(4) 0.042(2) Uani 1 1 d . . . . .
C61 C 0.5153(5) 1.2576(4) 0.9693(5) 0.053(2) Uani 1 1 d . . . . .
H61 H 0.5312 1.2627 1.0126 0.064 Uiso 1 1 calc R . . . .
C60 C 0.4957(5) 1.1980(4) 0.9142(5) 0.062(3) Uani 1 1 d . . . . .
H60 H 0.4989 1.1632 0.9199 0.074 Uiso 1 1 calc R . . . .
C59 C 0.4712(4) 1.1899(4) 0.8500(5) 0.049(2) Uani 1 1 d . . . . .
C64 C 0.4700(5) 1.2414(5) 0.8447(5) 0.060(3) Uani 1 1 d . . . . .
H64 H 0.4538 1.2362 0.8014 0.072 Uiso 1 1 calc R . . . .
C63 C 0.4920(5) 1.3023(4) 0.9011(4) 0.051(2) Uani 1 1 d . . . . .
H63 H 0.4926 1.3376 0.8963 0.061 Uiso 1 1 calc R . . . .
C75A C -0.0166(13) 0.764(2) 0.470(2) 0.091(12) Uani 0.46(4) 1 d D U P C 2
C76A C 0.0202(14) 0.7975(18) 0.5342(14) 0.068(9) Uani 0.46(4) 1 d . U P C 2
H76A H 0.0048 0.8018 0.5640 0.082 Uiso 0.46(4) 1 calc R . P C 2
C77A C 0.0815(13) 0.8271(17) 0.5601(14) 0.067(9) Uani 0.46(4) 1 d . U P C 2
H77A H 0.1077 0.8479 0.6073 0.080 Uiso 0.46(4) 1 calc R . P C 2
C72A C 0.1058(16) 0.828(3) 0.522(2) 0.086(12) Uani 0.46(4) 1 d D U P C 2
C73A C 0.0583(17) 0.803(3) 0.4456(16) 0.106(13) Uani 0.46(4) 1 d . U P C 2
H73A H 0.0692 0.8111 0.4178 0.127 Uiso 0.46(4) 1 calc R . P C 2
C74A C 0.0005(18) 0.769(3) 0.4230(17) 0.108(13) Uani 0.46(4) 1 d . U P C 2
H74A H -0.0289 0.7487 0.3766 0.129 Uiso 0.46(4) 1 calc R . P C 2
C153 C 0.7206(5) 0.7182(4) -0.3849(4) 0.047(2) Uani 1 1 d . U . . .
C154 C 0.6672(5) 0.7018(4) -0.3844(5) 0.056(2) Uani 1 1 d . U . . .
H154 H 0.6340 0.6677 -0.4239 0.067 Uiso 1 1 calc R . . . .
C155 C 0.6610(6) 0.7348(5) -0.3262(5) 0.063(3) Uani 1 1 d . U . . .
H155 H 0.6236 0.7236 -0.3266 0.076 Uiso 1 1 calc R . . . .
C150 C 0.7106(6) 0.7838(4) -0.2681(5) 0.057(2) Uani 1 1 d D U . . .
C151 C 0.7650(6) 0.7998(5) -0.2687(5) 0.077(3) Uani 1 1 d . U . . .
H151 H 0.7993 0.8326 -0.2291 0.093 Uiso 1 1 calc R . . . .
C152 C 0.7686(6) 0.7669(5) -0.3286(5) 0.074(3) Uani 1 1 d . U . . .
H152 H 0.8050 0.7789 -0.3296 0.089 Uiso 1 1 calc R . . . .
C36 C 0.7390(5) -0.1305(4) 0.4925(5) 0.049(2) Uani 1 1 d . . . . .
C37 C 0.6934(7) -0.1096(5) 0.4619(6) 0.104(6) Uani 1 1 d . . . . .
H37 H 0.6617 -0.1370 0.4169 0.125 Uiso 1 1 calc R . . . .
C38 C 0.6929(8) -0.0475(6) 0.4967(6) 0.116(7) Uani 1 1 d . . . . .
H38 H 0.6613 -0.0329 0.4747 0.139 Uiso 1 1 calc R . . . .
C33 C 0.7377(6) -0.0074(4) 0.5622(5) 0.057(3) Uani 1 1 d D . . . .
C34 C 0.7824(6) -0.0293(4) 0.5915(5) 0.074(4) Uani 1 1 d . . . . .
H34 H 0.8141 -0.0024 0.6366 0.089 Uiso 1 1 calc R . . . .
C35 C 0.7827(6) -0.0913(4) 0.5563(5) 0.071(3) Uani 1 1 d . . . . .
H35 H 0.8145 -0.1059 0.5780 0.085 Uiso 1 1 calc R . . . .
C8 C 0.7269(5) 0.3383(4) 0.5861(5) 0.048(2) Uani 1 1 d . . . . .
C9 C 0.6932(6) 0.3471(5) 0.6204(5) 0.066(3) Uani 1 1 d . . . . .
H9 H 0.6674 0.3743 0.6200 0.079 Uiso 1 1 calc R . . . .
C10 C 0.6966(7) 0.3170(5) 0.6551(6) 0.082(4) Uani 1 1 d . . . . .
H10 H 0.6721 0.3226 0.6768 0.098 Uiso 1 1 calc R . . . .
C11 C 0.7354(6) 0.2788(4) 0.6582(5) 0.060(3) Uani 1 1 d . . . . .
C12 C 0.7674(6) 0.2691(4) 0.6243(5) 0.062(3) Uani 1 1 d . . . . .
H12 H 0.7939 0.2427 0.6258 0.075 Uiso 1 1 calc R . . . .
C13 C 0.7622(6) 0.2973(5) 0.5871(5) 0.062(3) Uani 1 1 d . . . . .
H13 H 0.7836 0.2880 0.5619 0.074 Uiso 1 1 calc R . . . .
C17 C 0.7385(5) 0.3429(4) 0.8794(4) 0.047(2) Uani 1 1 d . . . . .
C18 C 0.7137(6) 0.2786(4) 0.8371(5) 0.062(3) Uani 1 1 d . . . . .
H18 H 0.6951 0.2556 0.8494 0.074 Uiso 1 1 calc R . . . .
C19 C 0.7158(6) 0.2478(4) 0.7772(5) 0.063(3) Uani 1 1 d . . . . .
H19 H 0.6989 0.2039 0.7492 0.075 Uiso 1 1 calc R . . . .
C14 C 0.7414(6) 0.2790(4) 0.7581(5) 0.059(3) Uani 1 1 d . . . . .
C15 C 0.7686(6) 0.3430(4) 0.8011(5) 0.062(3) Uani 1 1 d . . . . .
H15 H 0.7882 0.3654 0.7891 0.074 Uiso 1 1 calc R . . . .
C16 C 0.7673(5) 0.3742(4) 0.8612(5) 0.055(3) Uani 1 1 d . . . . .
H16 H 0.7865 0.4177 0.8903 0.066 Uiso 1 1 calc R . . . .
C41 C 0.5318(5) 0.7090(4) 0.4175(6) 0.058(3) Uani 1 1 d . . . . .
C46 C 0.5247(7) 0.7636(5) 0.4152(7) 0.084(4) Uani 1 1 d . . . . .
H46 H 0.5376 0.7735 0.3897 0.101 Uiso 1 1 calc R . . . .
C45 C 0.4984(7) 0.8028(5) 0.4513(7) 0.084(4) Uani 1 1 d . . . . .
H45 H 0.4929 0.8393 0.4495 0.101 Uiso 1 1 calc R . . . .
C44 C 0.4799(5) 0.7896(4) 0.4902(7) 0.070(4) Uani 1 1 d . . . . .
C43 C 0.4853(6) 0.7349(5) 0.4882(6) 0.075(4) Uani 1 1 d . . . . .
H43 H 0.4703 0.7235 0.5115 0.091 Uiso 1 1 calc R . . . .
C42 C 0.5120(6) 0.6952(5) 0.4533(6) 0.070(3) Uani 1 1 d . . . . .
H42 H 0.5163 0.6583 0.4546 0.084 Uiso 1 1 calc R . . . .
N4A N 0.6724(18) 0.9046(10) -0.0386(11) 0.065(5) Uani 0.39(5) 1 d D U P B 2
C80 C 0.9105(4) 0.4560(4) 0.2566(5) 0.046(2) Uani 1 1 d . . . . .
C81 C 0.9189(5) 0.4030(5) 0.2566(6) 0.061(3) Uani 1 1 d . . . . .
H81 H 0.9083 0.3931 0.2836 0.073 Uiso 1 1 calc R . . . .
C82 C 0.9429(6) 0.3622(5) 0.2178(6) 0.073(3) Uani 1 1 d . . . . .
H82 H 0.9479 0.3250 0.2182 0.088 Uiso 1 1 calc R . . . .
C83 C 0.9589(5) 0.3766(5) 0.1796(5) 0.058(3) Uani 1 1 d . . . . .
C84 C 0.9480(6) 0.4297(5) 0.1777(6) 0.069(3) Uani 1 1 d . . . . .
H84 H 0.9569 0.4389 0.1494 0.082 Uiso 1 1 calc R . . . .
C85 C 0.9247(5) 0.4692(5) 0.2157(5) 0.057(3) Uani 1 1 d . . . . .
H85 H 0.9182 0.5057 0.2141 0.068 Uiso 1 1 calc R . . . .
C51 C 0.4361(5) 0.9334(4) 0.5832(6) 0.064(3) Uani 1 1 d . . . . .
H51 H 0.4490 0.9771 0.6020 0.076 Uiso 1 1 calc R . . . .
C50 C 0.3892(5) 0.9090(4) 0.5883(6) 0.072(4) Uani 1 1 d . . . . .
C49 C 0.3732(5) 0.8474(5) 0.5622(6) 0.070(4) Uani 1 1 d . . . . .
H49 H 0.3403 0.8298 0.5648 0.084 Uiso 1 1 calc R . . . .
C48 C 0.4029(6) 0.8074(5) 0.5312(7) 0.093(5) Uani 1 1 d . . . . .
H48 H 0.3910 0.7642 0.5150 0.112 Uiso 1 1 calc R . . . .
C47 C 0.4490(5) 0.8308(4) 0.5243(6) 0.066(3) Uani 1 1 d . . . . .
C52 C 0.4653(5) 0.8944(4) 0.5505(6) 0.067(3) Uani 1 1 d . . . . .
H52 H 0.4968 0.9121 0.5462 0.080 Uiso 1 1 calc R . . . .
C27A C 0.7490(16) 0.1868(8) 0.6684(14) 0.039(5) Uani 0.48(4) 1 d D U P D 2
C28A C 0.7960(15) 0.1688(10) 0.6860(13) 0.063(8) Uani 0.48(4) 1 d . U P D 2
H28A H 0.8339 0.1981 0.7237 0.075 Uiso 0.48(4) 1 calc R . P D 2
C29A C 0.7939(13) 0.1070(9) 0.6517(15) 0.063(8) Uani 0.48(4) 1 d . U P D 2
H29A H 0.8312 0.0949 0.6636 0.075 Uiso 0.48(4) 1 calc R . P D 2
C30A C 0.733(3) 0.0580(11) 0.595(3) 0.044(8) Uani 0.48(4) 1 d D U P D 2
C31A C 0.6898(15) 0.0820(12) 0.5815(14) 0.047(6) Uani 0.48(4) 1 d . U P D 2
H31A H 0.6509 0.0540 0.5447 0.056 Uiso 0.48(4) 1 calc R . P D 2
C32A C 0.6910(15) 0.1444(12) 0.6132(14) 0.046(5) Uani 0.48(4) 1 d . U P D 2
H32A H 0.6551 0.1580 0.5988 0.055 Uiso 0.48(4) 1 calc R . P D 2
O16 O 0.9324(12) -0.2496(9) -0.3440(10) 0.071(7) Uani 0.379(14) 1 d D U P A 1
C56 C 0.4439(5) 1.1262(4) 0.7893(5) 0.060(3) Uani 1 1 d . . . . .
C55 C 0.4696(5) 1.0777(5) 0.7861(6) 0.074(4) Uani 1 1 d . . . . .
H55 H 0.5072 1.0848 0.8233 0.089 Uiso 1 1 calc R . . . .
C54 C 0.4410(6) 1.0181(5) 0.7286(7) 0.082(4) Uani 1 1 d . . . . .
H54 H 0.4591 0.9851 0.7277 0.099 Uiso 1 1 calc R . . . .
C53 C 0.3865(5) 1.0067(4) 0.6729(6) 0.066(3) Uani 1 1 d . . . . .
C58 C 0.3606(5) 1.0559(5) 0.6753(6) 0.083(4) Uani 1 1 d . . . . .
H58 H 0.3228 1.0488 0.6382 0.100 Uiso 1 1 calc R . . . .
C57 C 0.3898(5) 1.1146(5) 0.7314(6) 0.086(5) Uani 1 1 d . . . . .
H57 H 0.3732 1.1482 0.7313 0.103 Uiso 1 1 calc R . . . .
C12A C 0.7049(6) 0.8168(5) 0.0752(5) 0.049(3) Uani 0.676(15) 1 d D U P B 2
C12B C 0.7548(5) 0.8351(5) 0.0692(6) 0.055(3) Uani 0.676(15) 1 d G U P B 2
H12B H 0.7932 0.8274 0.0896 0.065 Uiso 0.676(15) 1 calc R . P B 2
C12C C 0.7484(6) 0.8646(5) 0.0331(7) 0.066(4) Uani 0.676(15) 1 d G U P B 2
H12C H 0.7826 0.8771 0.0290 0.079 Uiso 0.676(15) 1 calc R . P B 2
C12D C 0.6922(7) 0.8758(5) 0.0032(6) 0.063(3) Uani 0.676(15) 1 d DG U P B 2
C12E C 0.6423(6) 0.8575(6) 0.0092(6) 0.066(4) Uani 0.676(15) 1 d G U P B 2
H12E H 0.6038 0.8652 -0.0113 0.079 Uiso 0.676(15) 1 calc R . P B 2
C12F C 0.6486(5) 0.8280(6) 0.0453(6) 0.061(3) Uani 0.676(15) 1 d G U P B 2
H12F H 0.6145 0.8155 0.0494 0.073 Uiso 0.676(15) 1 calc R . P B 2
C86 C 0.9862(5) 0.3357(5) 0.1392(6) 0.067(3) Uani 1 1 d . . . . .
C87 C 0.9704(5) 0.2706(5) 0.1109(7) 0.083(4) Uani 1 1 d . . . . .
H87 H 0.9393 0.2519 0.1149 0.100 Uiso 1 1 calc R . . . .
C88 C 0.9987(5) 0.2336(5) 0.0779(7) 0.090(5) Uani 1 1 d . . . . .
H88 H 0.9870 0.1898 0.0591 0.108 Uiso 1 1 calc R . . . .
C89 C 1.0439(5) 0.2598(5) 0.0721(7) 0.092(5) Uani 1 1 d . . . . .
C90 C 1.0583(6) 0.3224(5) 0.0953(7) 0.093(5) Uani 1 1 d . . . . .
H90 H 1.0871 0.3404 0.0881 0.111 Uiso 1 1 calc R . . . .
C91 C 1.0293(6) 0.3588(5) 0.1295(7) 0.089(5) Uani 1 1 d . . . . .
H91 H 1.0406 0.4024 0.1471 0.107 Uiso 1 1 calc R . . . .
C66 C 0.2920(5) 0.9221(5) 0.5915(6) 0.074(4) Uani 1 1 d . . . . .
C67 C 0.2537(6) 0.8846(7) 0.5256(7) 0.133(8) Uani 1 1 d . . . . .
H67 H 0.2698 0.8760 0.4955 0.160 Uiso 1 1 calc R . . . .
C68 C 0.1912(6) 0.8574(6) 0.4994(7) 0.112(6) Uani 1 1 d . . . . .
H68 H 0.1652 0.8330 0.4521 0.134 Uiso 1 1 calc R . . . .
C69 C 0.1669(5) 0.8659(5) 0.5414(6) 0.080(4) Uani 1 1 d D . . . .
C70 C 0.2052(5) 0.9085(6) 0.6081(6) 0.093(5) Uani 1 1 d . . . . .
H70 H 0.1887 0.9195 0.6381 0.112 Uiso 1 1 calc R . . . .
C71 C 0.2667(6) 0.9363(6) 0.6335(6) 0.093(5) Uani 1 1 d . . . . .
H71 H 0.2916 0.9654 0.6802 0.111 Uiso 1 1 calc R . . . .
C15F C 0.6597(10) 0.8163(7) -0.1371(8) 0.067(5) Uani 0.676(15) 1 d . U P B 2
H15F H 0.6362 0.7943 -0.1280 0.081 Uiso 0.676(15) 1 calc R . P B 2
C15E C 0.6652(11) 0.7853(7) -0.1950(9) 0.064(5) Uani 0.676(15) 1 d G U P B 2
H15E H 0.6454 0.7420 -0.2254 0.077 Uiso 0.676(15) 1 calc R . P B 2
C15D C 0.6996(10) 0.8175(8) -0.2083(7) 0.059(5) Uani 0.676(15) 1 d DG U P B 2
C15C C 0.7285(8) 0.8808(8) -0.1637(7) 0.069(6) Uani 0.676(15) 1 d G U P B 2
H15C H 0.7520 0.9029 -0.1728 0.083 Uiso 0.676(15) 1 calc R . P B 2
C15B C 0.7230(8) 0.9119(6) -0.1059(6) 0.065(5) Uani 0.676(15) 1 d G U P B 2
H15B H 0.7427 0.9552 -0.0754 0.078 Uiso 0.676(15) 1 calc R . P B 2
C15A C 0.6886(8) 0.8796(7) -0.0926(6) 0.060(4) Uani 0.676(15) 1 d DG U P B 2
C13E C 0.7139(9) 1.0686(5) 0.1047(5) 0.090(6) Uani 0.676(15) 1 d . U P B 2
H13E H 0.7333 1.0916 0.1524 0.107 Uiso 0.676(15) 1 calc R . P B 2
C13F C 0.7136(9) 1.0067(5) 0.0711(6) 0.091(6) Uani 0.676(15) 1 d G U P B 2
H13F H 0.7327 0.9874 0.0958 0.110 Uiso 0.676(15) 1 calc R . P B 2
C13A C 0.6852(9) 0.9730(4) 0.0014(6) 0.067(5) Uani 0.676(15) 1 d DG U P B 2
C13B C 0.6572(10) 1.0012(6) -0.0347(5) 0.086(6) Uani 0.676(15) 1 d G U P B 2
H13B H 0.6378 0.9782 -0.0824 0.103 Uiso 0.676(15) 1 calc R . P B 2
C13C C 0.6575(10) 1.0631(6) -0.0011(7) 0.088(6) Uani 0.676(15) 1 d G U P B 2
H13C H 0.6383 1.0824 -0.0257 0.105 Uiso 0.676(15) 1 calc R . P B 2
C13D C 0.6858(8) 1.0968(4) 0.0687(7) 0.059(4) Uani 0.676(15) 1 d DG U P B 2
C92 C 1.0522(5) 0.1602(6) -0.0120(7) 0.102(5) Uani 1 1 d . U . . .
C93 C 1.0894(6) 0.1218(6) -0.0172(7) 0.114(5) Uani 1 1 d . U . . .
H93 H 1.1314 0.1365 0.0170 0.137 Uiso 1 1 calc R . . . .
C94 C 1.0670(6) 0.0606(6) -0.0722(7) 0.101(5) Uani 1 1 d . U . . .
H94 H 1.0930 0.0335 -0.0742 0.122 Uiso 1 1 calc R . . . .
C95 C 1.0051(6) 0.0397(5) -0.1248(6) 0.085(4) Uani 1 1 d D U . . .
C96 C 0.9682(6) 0.0801(6) -0.1173(7) 0.095(4) Uani 1 1 d . U . . .
H96 H 0.9258 0.0659 -0.1504 0.114 Uiso 1 1 calc R . . . .
C97 C 0.9912(6) 0.1406(6) -0.0631(7) 0.106(5) Uani 1 1 d . U . . .
H97 H 0.9658 0.1683 -0.0607 0.127 Uiso 1 1 calc R . . . .
C109 C 1.2449(5) 0.3052(6) 0.1647(7) 0.081(4) Uani 1 1 d . . . . .
H109 H 1.2731 0.3208 0.2107 0.098 Uiso 1 1 calc R . . . .
C108 C 1.2663(5) 0.3119(5) 0.1242(7) 0.072(4) Uani 1 1 d . . . . .
C107 C 1.2251(6) 0.2885(6) 0.0592(7) 0.091(5) Uani 1 1 d . . . . .
H107 H 1.2393 0.2921 0.0312 0.109 Uiso 1 1 calc R . . . .
C106 C 1.1626(6) 0.2592(7) 0.0307(8) 0.103(6) Uani 1 1 d . . . . .
H106 H 1.1347 0.2441 -0.0152 0.124 Uiso 1 1 calc R . . . .
C105 C 1.1428(6) 0.2527(5) 0.0702(8) 0.096(6) Uani 1 1 d . . . . .
C110 C 1.1838(6) 0.2764(6) 0.1386(8) 0.088(5) Uani 1 1 d . . . . .
H110 H 1.1695 0.2725 0.1664 0.105 Uiso 1 1 calc R . . . .
N3 N 1.0780(5) 0.2229(5) 0.0424(7) 0.129(6) Uani 1 1 d . . . . .
O35 O 0.6017(3) 0.5581(2) 0.2762(3) 0.0449(16) Uani 1 1 d . . . . .
C101 C 0.9453(8) -0.1377(5) -0.3051(8) 0.084(7) Uani 0.379(14) 1 d D U P A 1
C102 C 0.9023(7) -0.1082(7) -0.2909(9) 0.054(6) Uani 0.379(14) 1 d DG U P A 1
H102 H 0.8592 -0.1287 -0.3193 0.064 Uiso 0.379(14) 1 calc R . P A 1
C103 C 0.9222(9) -0.0487(7) -0.2351(10) 0.065(7) Uani 0.379(14) 1 d G U P A 1
H103 H 0.8928 -0.0286 -0.2254 0.078 Uiso 0.379(14) 1 calc R . P A 1
C98 C 0.9852(10) -0.0187(7) -0.1935(8) 0.075(8) Uani 0.379(14) 1 d DG U P A 1
C99 C 1.0283(8) -0.0483(8) -0.2077(10) 0.087(10) Uani 0.379(14) 1 d G U P A 1
H99 H 1.0713 -0.0278 -0.1793 0.104 Uiso 0.379(14) 1 calc R . P A 1
C100 C 1.0083(8) -0.1077(8) -0.2635(10) 0.097(11) Uani 0.379(14) 1 d DG U P A 1
H100 H 1.0377 -0.1279 -0.2732 0.117 Uiso 0.379(14) 1 calc R . P A 1
O39 O 0.8676(3) 0.6228(3) 0.2384(3) 0.0481(15) Uani 1 1 d . . . . .
O27 O 0.5640(3) 0.6113(2) 0.1886(3) 0.0376(13) Uani 1 1 d . . . . .
O34 O 0.7691(3) 0.6862(3) 0.3601(3) 0.0458(15) Uani 1 1 d . . . . .
O37 O 0.5705(4) 0.5397(3) 0.4321(4) 0.066(2) Uani 1 1 d . . . . .
O28 O 0.5587(3) 0.5100(2) 0.1305(3) 0.0390(13) Uani 1 1 d . . . . .
C158 C 0.5417(4) 0.5586(3) 0.1379(4) 0.0349(17) Uani 1 1 d . . . . .
H158 H 0.5073 0.5541 0.0994 0.042 Uiso 1 1 calc R . . . .
O40 O 0.5865(5) 0.7352(4) 0.2812(4) 0.081(2) Uani 1 1 d . U . . .
O38 O 0.8497(3) 0.4250(3) 0.3942(3) 0.0560(17) Uani 1 1 d . . . . .
O11 O -0.1044(3) 0.7347(3) 0.4731(3) 0.0464(15) Uani 1 1 d . . . . .
O17 O 1.5451(3) 0.4257(3) 0.1984(3) 0.0395(13) Uani 1 1 d . . . . .
O18 O 1.5518(3) 0.4726(3) 0.3000(3) 0.0420(14) Uani 1 1 d . . . . .
O23 O 0.6817(3) 0.6342(3) -0.4961(3) 0.0467(15) Uani 1 1 d . U . . .
O12 O -0.1093(3) 0.6862(3) 0.3723(3) 0.0476(16) Uani 1 1 d . . . . .
O5 O 0.7775(3) -0.2168(2) 0.4858(3) 0.0519(17) Uani 1 1 d . . . . .
O24 O 0.7708(3) 0.7047(3) -0.4496(3) 0.0481(15) Uani 1 1 d . U . . .
O6 O 0.6959(3) -0.2300(3) 0.3946(3) 0.0509(16) Uani 1 1 d . . . . .
N5 N 0.4978(10) 0.7656(12) 0.2774(10) 0.194(8) Uani 1 1 d . U . . .
C159 C 0.5288(11) 0.7190(13) 0.2630(14) 0.217(13) Uani 1 1 d . U . . .
H159 H 0.5073 0.6764 0.2404 0.260 Uiso 1 1 calc R . . . .
C160 C 0.5282(15) 0.8367(15) 0.3217(14) 0.264(14) Uani 1 1 d . U . . .
H16A H 0.4962 0.8585 0.3233 0.396 Uiso 1 1 calc R . . . .
H16B H 0.5582 0.8475 0.3672 0.396 Uiso 1 1 calc R . . . .
H16C H 0.5496 0.8492 0.3024 0.396 Uiso 1 1 calc R . . . .
C161 C 0.4309(13) 0.7416(17) 0.2521(16) 0.312(19) Uani 1 1 d . U . . .
H16D H 0.4128 0.7766 0.2640 0.468 Uiso 1 1 calc R . . . .
H16E H 0.4101 0.7142 0.2032 0.468 Uiso 1 1 calc R . . . .
H16F H 0.4257 0.7182 0.2724 0.468 Uiso 1 1 calc R . . . .
C0AA C 0.9156(7) -0.0974(5) -0.3004(5) 0.078(6) Uani 0.621(14) 1 d D U P A 2
H0AA H 0.8858 -0.1049 -0.3430 0.093 Uiso 0.621(14) 1 calc R . P A 2
C3AA C 0.9371(8) -0.0383(5) -0.2438(7) 0.098(7) Uani 0.621(14) 1 d G U P A 2
H3AA H 0.9220 -0.0052 -0.2477 0.118 Uiso 0.621(14) 1 calc R . P A 2
C98A C 0.9806(7) -0.0274(5) -0.1814(6) 0.078(5) Uani 0.621(14) 1 d DG U P A 2
C99A C 1.0026(8) -0.0757(6) -0.1757(5) 0.114(8) Uani 0.621(14) 1 d G U P A 2
H99A H 1.0323 -0.0683 -0.1330 0.137 Uiso 0.621(14) 1 calc R . P A 2
C10A C 0.9811(8) -0.1349(5) -0.2322(5) 0.106(8) Uani 0.621(14) 1 d DG U P A 2
H10A H 0.9961 -0.1680 -0.2283 0.127 Uiso 0.621(14) 1 calc R . P A 2
C11A C 0.9376(6) -0.1458(4) -0.2946(5) 0.082(5) Uani 0.621(14) 1 d DG U P A 2
C1AA C 0.9204(10) -0.2074(6) -0.3584(6) 0.100(7) Uani 0.621(14) 1 d D U P A 2
O15A O 0.8735(8) -0.2174(14) -0.4103(7) 0.053(5) Uani 0.621(14) 1 d D U P A 2
O16A O 0.9602(10) -0.2383(12) -0.3634(11) 0.217(15) Uani 0.621(14) 1 d D U P A 2
C104 C 0.9227(13) -0.2065(8) -0.3593(9) 0.072(7) Uani 0.379(14) 1 d D U P A 1
C27 C 0.7258(17) 0.1807(8) 0.6563(15) 0.055(7) Uani 0.52(4) 1 d D U P D 1
C28 C 0.7676(19) 0.1576(11) 0.6976(11) 0.076(9) Uani 0.52(4) 1 d . U P D 1
H28 H 0.7926 0.1848 0.7447 0.091 Uiso 0.52(4) 1 calc R . P D 1
C29 C 0.7702(18) 0.0956(11) 0.6672(11) 0.079(9) Uani 0.52(4) 1 d . U P D 1
H29 H 0.7938 0.0796 0.6940 0.095 Uiso 0.52(4) 1 calc R . P D 1
C30 C 0.740(3) 0.0602(13) 0.602(3) 0.065(11) Uani 0.52(4) 1 d D U P D 1
C31 C 0.6910(17) 0.0782(13) 0.5616(14) 0.069(8) Uani 0.52(4) 1 d . U P D 1
H31 H 0.6618 0.0486 0.5162 0.083 Uiso 0.52(4) 1 calc R . P D 1
C32 C 0.6881(17) 0.1394(13) 0.5912(15) 0.072(8) Uani 0.52(4) 1 d . U P D 1
H32 H 0.6586 0.1522 0.5645 0.086 Uiso 0.52(4) 1 calc R . P D 1
C72 C 0.0994(8) 0.8342(13) 0.5101(13) 0.048(6) Uani 0.54(4) 1 d D U P C 1
C77 C 0.0677(11) 0.8550(13) 0.5472(12) 0.065(8) Uani 0.54(4) 1 d . U P C 1
H77 H 0.0862 0.8929 0.5893 0.078 Uiso 0.54(4) 1 calc R . P C 1
C76 C 0.0097(12) 0.8197(13) 0.5214(14) 0.071(9) Uani 0.54(4) 1 d . U P C 1
H76 H -0.0113 0.8338 0.5470 0.085 Uiso 0.54(4) 1 calc R . P C 1
C75 C -0.0204(7) 0.7643(8) 0.4598(12) 0.031(4) Uani 0.54(4) 1 d D U P C 1
C74 C 0.0140(10) 0.7428(9) 0.4272(11) 0.054(6) Uani 0.54(4) 1 d . U P C 1
H74 H -0.0047 0.7049 0.3850 0.065 Uiso 0.54(4) 1 calc R . P C 1
C73 C 0.0750(9) 0.7747(9) 0.4540(10) 0.048(6) Uani 0.54(4) 1 d . U P C 1
H73 H 0.0996 0.7559 0.4341 0.057 Uiso 0.54(4) 1 calc R . P C 1
C126 C 0.7507(12) 0.8174(11) 0.0560(14) 0.050(5) Uani 0.324(15) 1 d . U P B 1
H126 H 0.7778 0.7917 0.0591 0.060 Uiso 0.324(15) 1 calc R . P B 1
C127 C 0.7473(13) 0.8466(12) 0.0202(14) 0.058(5) Uani 0.324(15) 1 d G U P B 1
H127 H 0.7721 0.8409 -0.0011 0.069 Uiso 0.324(15) 1 calc R . P B 1
C128 C 0.7075(15) 0.8842(11) 0.0157(13) 0.064(5) Uani 0.324(15) 1 d DG U P B 1
C129 C 0.6712(14) 0.8925(12) 0.0469(14) 0.065(5) Uani 0.324(15) 1 d G U P B 1
H129 H 0.6441 0.9182 0.0439 0.078 Uiso 0.324(15) 1 calc R . P B 1
C130 C 0.6746(13) 0.8633(12) 0.0827(14) 0.060(5) Uani 0.324(15) 1 d G U P B 1
H130 H 0.6498 0.8690 0.1041 0.072 Uiso 0.324(15) 1 calc R . P B 1
C125 C 0.7144(13) 0.8257(11) 0.0872(13) 0.048(5) Uani 0.324(15) 1 d DG U P B 1
C131 C 0.7156(16) 0.9829(7) 0.0156(12) 0.061(6) Uani 0.324(15) 1 d D U P B 1
C132 C 0.6740(17) 1.0038(11) -0.0220(11) 0.073(8) Uani 0.324(15) 1 d G U P B 1
H132 H 0.6467 0.9761 -0.0685 0.088 Uiso 0.324(15) 1 calc R . P B 1
C133 C 0.6722(17) 1.0654(12) 0.0086(14) 0.065(8) Uani 0.324(15) 1 d G U P B 1
H133 H 0.6437 1.0797 -0.0171 0.078 Uiso 0.324(15) 1 calc R . P B 1
C134 C 0.7120(16) 1.1060(8) 0.0767(14) 0.063(7) Uani 0.324(15) 1 d DG U P B 1
C135 C 0.7537(15) 1.0851(9) 0.1143(11) 0.068(7) Uani 0.324(15) 1 d G U P B 1
H135 H 0.7809 1.1128 0.1608 0.081 Uiso 0.324(15) 1 calc R . P B 1
C136 C 0.7554(15) 1.0235(10) 0.0837(12) 0.072(8) Uani 0.324(15) 1 d G U P B 1
H136 H 0.7839 1.0092 0.1094 0.087 Uiso 0.324(15) 1 calc R . P B 1
N4 N 0.7018(16) 0.9143(7) -0.0234(10) 0.065(5) Uani 0.61(5) 1 d D U P B 1
C142 C 0.7570(13) 1.2177(11) 0.1600(14) 0.061(8) Uani 0.324(15) 1 d . U P B 1
H142 H 0.7959 1.2086 0.1720 0.073 Uiso 0.324(15) 1 calc R . P B 1
C137 C 0.7032(15) 1.1709(8) 0.1068(14) 0.065(8) Uani 0.324(15) 1 d DG U P B 1
C138 C 0.6463(13) 1.1843(10) 0.0892(13) 0.053(6) Uani 0.324(15) 1 d G U P B 1
H138 H 0.6095 1.1522 0.0528 0.064 Uiso 0.324(15) 1 calc R . P B 1
C139 C 0.6431(13) 1.2445(12) 0.1248(15) 0.043(6) Uani 0.324(15) 1 d G U P B 1
H139 H 0.6042 1.2536 0.1128 0.052 Uiso 0.324(15) 1 calc R . P B 1
C140 C 0.6969(15) 1.2913(8) 0.1780(14) 0.057(12) Uani 0.324(15) 1 d DG U P B 1
C141 C 0.7538(13) 1.2780(9) 0.1956(13) 0.058(9) Uani 0.324(15) 1 d G U P B 1
H141 H 0.7906 1.3100 0.2319 0.069 Uiso 0.324(15) 1 calc R . P B 1
C149 C 0.679(2) 0.8258(15) -0.1249(16) 0.062(7) Uani 0.324(15) 1 d . U P B 1
H149 H 0.6536 0.8062 -0.1155 0.075 Uiso 0.324(15) 1 calc R . P B 1
C148 C 0.679(2) 0.7936(15) -0.1858(16) 0.064(8) Uani 0.324(15) 1 d G U P B 1
H148 H 0.6539 0.7521 -0.2180 0.077 Uiso 0.324(15) 1 calc R . P B 1
C147 C 0.716(2) 0.8223(18) -0.1995(13) 0.058(7) Uani 0.324(15) 1 d DG U P B 1
C146 C 0.7534(17) 0.8831(17) -0.1523(14) 0.059(7) Uani 0.324(15) 1 d G U P B 1
H146 H 0.7788 0.9027 -0.1617 0.071 Uiso 0.324(15) 1 calc R . P B 1
C145 C 0.7532(15) 0.9153(13) -0.0915(12) 0.061(7) Uani 0.324(15) 1 d G U P B 1
H145 H 0.7785 0.9568 -0.0592 0.074 Uiso 0.324(15) 1 calc R . P B 1
C144 C 0.7160(17) 0.8866(14) -0.0777(12) 0.062(6) Uani 0.324(15) 1 d DG U P B 1
C1 C 0.7094(4) 0.4582(4) 0.4354(4) 0.0376(19) Uani 1 1 d . . . . .

loop_
_atom_site_aniso_label
_atom_site_aniso_U_11
_atom_site_aniso_U_22
_atom_site_aniso_U_33
_atom_site_aniso_U_23
_atom_site_aniso_U_13
_atom_site_aniso_U_12
Th5 0.03726(15) 0.01810(11) 0.02531(13) 0.00877(10) 0.02027(12) 0.01044(10)
Th1 0.04394(16) 0.01955(11) 0.02819(14) 0.01138(11) 0.02432(13) 0.01068(11)
Th4 0.04235(16) 0.02091(12) 0.02863(14) 0.01285(11) 0.02272(13) 0.00926(11)
Th2 0.03983(16) 0.02549(13) 0.02535(13) 0.01042(11) 0.02015(12) 0.00922(11)
Th3 0.03611(15) 0.01972(11) 0.02730(13) 0.00937(10) 0.02070(12) 0.00815(10)
Th6 0.04545(17) 0.02160(12) 0.02817(14) 0.00762(11) 0.02400(13) 0.00809(11)
O22 0.054(4) 0.018(2) 0.040(3) 0.011(2) 0.022(3) 0.017(2)
O19 0.065(4) 0.032(3) 0.048(3) 0.026(3) 0.041(3) 0.020(3)
O21 0.057(4) 0.025(3) 0.031(3) 0.010(2) 0.020(3) 0.016(3)
O14 0.052(4) 0.040(3) 0.049(4) 0.024(3) 0.035(3) 0.023(3)
O36 0.051(4) 0.044(3) 0.039(3) 0.024(3) 0.020(3) 0.002(3)
O1 0.069(4) 0.049(4) 0.055(4) 0.039(3) 0.044(4) 0.027(3)
O20 0.064(4) 0.036(3) 0.055(4) 0.030(3) 0.044(3) 0.024(3)
O4 0.047(3) 0.032(3) 0.030(3) 0.008(2) 0.025(3) 0.005(2)
O29 0.058(4) 0.063(4) 0.027(3) 0.016(3) 0.029(3) 0.034(3)
O9 0.044(3) 0.028(3) 0.025(3) 0.004(2) 0.012(3) 0.001(2)
O3 0.052(4) 0.033(3) 0.029(3) 0.006(2) 0.026(3) 0.005(3)
O33 0.044(3) 0.024(3) 0.066(4) 0.006(3) 0.037(3) 0.008(2)
O26 0.053(4) 0.040(3) 0.036(3) 0.006(3) 0.007(3) 0.009(3)
O31 0.047(4) 0.042(3) 0.044(3) 0.028(3) 0.018(3) 0.007(3)
O32 0.133(7) 0.026(3) 0.051(4) 0.020(3) 0.070(4) 0.030(4)
O13 0.053(4) 0.050(4) 0.044(3) 0.026(3) 0.033(3) 0.023(3)
O2 0.066(4) 0.041(3) 0.055(4) 0.035(3) 0.041(3) 0.026(3)
O7 0.063(4) 0.036(3) 0.066(4) 0.022(3) 0.044(4) 0.027(3)
O25 0.055(4) 0.035(3) 0.038(4) 0.005(3) 0.013(3) 0.008(3)
O15 0.048(10) 0.045(9) 0.035(6) 0.014(6) 0.034(6) 0.010(8)
O30 0.047(3) 0.021(2) 0.045(3) 0.002(2) 0.030(3) 0.007(2)
O8 0.076(5) 0.040(4) 0.104(6) 0.034(4) 0.071(5) 0.034(4)
O10 0.065(4) 0.031(3) 0.038(3) 0.008(3) 0.021(3) 0.005(3)
C117 0.040(5) 0.030(4) 0.039(5) 0.014(4) 0.021(4) 0.005(3)
C118 0.050(5) 0.030(4) 0.027(4) 0.014(3) 0.022(4) 0.009(4)
C26 0.044(5) 0.038(4) 0.019(3) 0.012(3) 0.022(3) 0.012(4)
C119 0.047(5) 0.027(4) 0.040(5) 0.019(4) 0.025(4) 0.010(3)
C120 0.081(8) 0.095(8) 0.110(9) 0.086(8) 0.079(8) 0.061(7)
C121 0.110(10) 0.104(9) 0.128(11) 0.099(9) 0.105(9) 0.078(8)
C122 0.068(6) 0.042(5) 0.051(5) 0.033(4) 0.044(5) 0.028(4)
C123 0.070(7) 0.066(6) 0.073(7) 0.056(6) 0.057(6) 0.046(5)
C124 0.061(6) 0.058(6) 0.071(6) 0.047(5) 0.053(5) 0.036(5)
C143 0.053(5) 0.023(3) 0.037(4) 0.016(3) 0.027(4) 0.016(4)
C78 0.038(5) 0.039(5) 0.049(5) 0.015(4) 0.024(4) 0.001(4)
C39 0.077(7) 0.019(3) 0.050(6) 0.013(4) 0.044(5) 0.019(4)
C79 0.039(5) 0.044(5) 0.037(4) 0.015(4) 0.024(4) 0.019(4)
C156 0.083(5) 0.031(3) 0.035(4) 0.011(3) 0.044(4) 0.017(3)
C14B 0.110(9) 0.026(5) 0.048(7) 0.010(5) 0.014(7) 0.030(5)
C14C 0.090(8) 0.023(5) 0.044(7) 0.012(5) 0.012(6) 0.030(5)
C14D 0.059(7) 0.026(5) 0.033(5) 0.015(4) 0.026(5) 0.021(5)
C14E 0.095(9) 0.040(6) 0.044(6) 0.014(5) 0.017(6) 0.039(6)
C14F 0.114(10) 0.039(6) 0.054(6) 0.017(5) 0.020(7) 0.048(6)
C14A 0.097(9) 0.030(5) 0.041(5) 0.017(4) 0.036(5) 0.033(5)
C2 0.053(5) 0.035(4) 0.037(4) 0.023(4) 0.026(4) 0.012(4)
C3 0.078(7) 0.063(6) 0.079(7) 0.057(6) 0.058(6) 0.038(6)
C4 0.075(7) 0.063(6) 0.078(7) 0.054(6) 0.053(6) 0.030(6)
C5 0.074(6) 0.028(4) 0.043(5) 0.023(4) 0.036(5) 0.014(4)
C6 0.071(7) 0.071(7) 0.069(7) 0.053(6) 0.037(6) 0.024(6)
C7 0.066(7) 0.070(7) 0.061(6) 0.048(6) 0.034(6) 0.013(5)
C157 0.035(5) 0.056(6) 0.048(6) 0.013(5) 0.003(4) 0.013(5)
N1 0.201(11) 0.034(4) 0.059(5) 0.034(4) 0.100(7) 0.063(6)
C65 0.037(5) 0.032(4) 0.025(4) 0.001(3) 0.012(3) 0.002(3)
C114 0.049(5) 0.035(4) 0.048(5) 0.020(4) 0.029(4) 0.010(4)
C113 0.040(5) 0.060(6) 0.044(5) 0.016(5) 0.023(4) 0.002(4)
C112 0.047(6) 0.051(6) 0.054(6) 0.005(5) 0.028(5) 0.003(5)
C111 0.051(6) 0.037(5) 0.064(7) 0.012(5) 0.034(5) 0.009(4)
C116 0.062(7) 0.050(6) 0.075(8) 0.002(5) 0.052(6) -0.003(5)
C115 0.072(7) 0.061(7) 0.051(6) 0.008(5) 0.040(6) -0.001(6)
C23 0.045(5) 0.036(4) 0.029(4) 0.010(3) 0.024(4) 0.008(4)
C22 0.051(5) 0.052(5) 0.027(4) 0.008(4) 0.026(4) 0.011(4)
C21 0.065(6) 0.053(5) 0.038(5) 0.010(4) 0.039(5) 0.012(5)
C20 0.077(7) 0.037(5) 0.033(5) 0.004(4) 0.038(5) 0.005(4)
C25 0.078(7) 0.048(5) 0.029(5) -0.005(4) 0.034(5) -0.011(5)
C24 0.051(6) 0.061(6) 0.030(5) 0.007(4) 0.024(4) -0.003(5)
N2 0.049(5) 0.045(5) 0.085(7) -0.023(5) 0.047(5) -0.009(4)
C40 0.061(6) 0.038(5) 0.069(7) 0.014(5) 0.048(6) 0.020(5)
C62 0.036(4) 0.035(4) 0.025(4) -0.001(3) 0.009(3) 0.001(3)
C61 0.060(6) 0.028(4) 0.050(6) 0.010(4) 0.021(5) 0.009(4)
C60 0.088(8) 0.031(5) 0.062(7) 0.018(5) 0.039(6) 0.026(5)
C59 0.049(5) 0.030(4) 0.044(5) 0.003(4) 0.021(4) 0.013(4)
C64 0.062(7) 0.049(6) 0.038(5) 0.001(4) 0.023(5) 0.021(5)
C63 0.060(6) 0.042(5) 0.036(5) 0.010(4) 0.021(5) 0.015(4)
C75A 0.055(12) 0.13(2) 0.042(9) 0.014(10) 0.020(8) -0.030(13)
C76A 0.046(10) 0.085(19) 0.040(9) 0.011(10) 0.020(7) -0.013(10)
C77A 0.046(10) 0.070(17) 0.046(9) 0.004(10) 0.022(7) -0.011(10)
C72A 0.053(12) 0.11(2) 0.047(10) 0.007(12) 0.024(9) -0.023(12)
C73A 0.062(13) 0.15(3) 0.051(10) 0.020(12) 0.025(9) -0.037(16)
C74A 0.064(13) 0.16(3) 0.048(10) 0.024(12) 0.022(9) -0.036(16)
C153 0.085(5) 0.030(4) 0.035(4) 0.010(3) 0.044(4) 0.017(4)
C154 0.089(6) 0.042(4) 0.042(4) 0.011(4) 0.047(4) 0.015(4)
C155 0.098(7) 0.056(5) 0.049(4) 0.018(4) 0.057(4) 0.024(5)
C150 0.106(6) 0.040(4) 0.045(4) 0.020(3) 0.055(4) 0.027(4)
C151 0.120(7) 0.054(6) 0.046(5) 0.001(4) 0.060(5) 0.001(5)
C152 0.106(7) 0.050(5) 0.045(4) -0.004(4) 0.055(5) -0.011(5)
C36 0.089(7) 0.023(4) 0.043(5) 0.014(4) 0.041(5) 0.027(4)
C37 0.132(13) 0.041(6) 0.060(8) -0.006(6) 0.014(8) 0.041(7)
C38 0.152(14) 0.056(7) 0.058(8) 0.002(6) 0.011(9) 0.065(9)
C33 0.098(8) 0.021(4) 0.053(6) 0.013(4) 0.043(6) 0.023(5)
C34 0.095(9) 0.024(4) 0.043(6) -0.007(4) 0.011(6) 0.019(5)
C35 0.088(8) 0.031(5) 0.053(6) 0.006(5) 0.018(6) 0.026(5)
C8 0.084(7) 0.031(4) 0.046(5) 0.022(4) 0.042(5) 0.029(5)
C9 0.134(11) 0.049(5) 0.066(7) 0.045(5) 0.072(8) 0.048(6)
C10 0.176(14) 0.061(7) 0.080(8) 0.051(7) 0.102(10) 0.059(8)
C11 0.141(10) 0.025(4) 0.045(5) 0.019(4) 0.067(7) 0.034(5)
C12 0.117(10) 0.045(5) 0.065(7) 0.040(5) 0.062(7) 0.042(6)
C13 0.099(9) 0.055(6) 0.062(7) 0.040(6) 0.052(7) 0.029(6)
C17 0.082(7) 0.040(5) 0.029(4) 0.014(4) 0.039(5) 0.020(5)
C18 0.118(10) 0.032(4) 0.044(5) 0.015(4) 0.053(6) 0.012(5)
C19 0.134(10) 0.024(4) 0.039(5) 0.013(4) 0.052(6) 0.025(5)
C14 0.123(9) 0.032(4) 0.039(5) 0.012(4) 0.061(6) 0.030(5)
C15 0.123(10) 0.038(5) 0.049(6) 0.021(5) 0.063(7) 0.027(6)
C16 0.101(8) 0.035(4) 0.046(5) 0.015(4) 0.056(6) 0.022(5)
C41 0.063(7) 0.043(5) 0.072(7) 0.017(5) 0.049(6) 0.020(5)
C46 0.145(12) 0.047(6) 0.134(12) 0.054(7) 0.117(11) 0.059(7)
C45 0.123(11) 0.037(5) 0.119(11) 0.026(7) 0.095(10) 0.034(6)
C44 0.078(7) 0.022(4) 0.114(10) 0.013(5) 0.075(8) 0.020(4)
C43 0.107(10) 0.038(5) 0.101(9) 0.021(6) 0.084(9) 0.029(6)
C42 0.098(9) 0.045(6) 0.102(9) 0.036(6) 0.078(8) 0.031(6)
N4A 0.139(12) 0.039(6) 0.057(6) 0.029(5) 0.074(7) 0.046(6)
C80 0.048(5) 0.043(5) 0.053(6) 0.022(4) 0.031(5) 0.022(4)
C81 0.084(8) 0.057(6) 0.075(7) 0.038(6) 0.060(7) 0.043(6)
C82 0.100(9) 0.055(6) 0.094(9) 0.039(7) 0.069(8) 0.052(7)
C83 0.054(6) 0.061(6) 0.050(6) 0.012(5) 0.037(5) 0.027(5)
C84 0.097(9) 0.071(7) 0.075(8) 0.042(7) 0.067(7) 0.043(7)
C85 0.084(8) 0.053(6) 0.062(6) 0.029(5) 0.058(6) 0.036(5)
C51 0.054(6) 0.033(5) 0.073(7) -0.001(5) 0.039(6) 0.008(4)
C50 0.055(6) 0.036(5) 0.090(8) -0.008(5) 0.052(6) 0.004(4)
C49 0.074(7) 0.052(6) 0.089(8) 0.015(6) 0.068(7) 0.008(5)
C48 0.098(10) 0.035(5) 0.131(12) 0.002(7) 0.090(10) 0.003(6)
C47 0.066(7) 0.036(5) 0.087(8) 0.007(5) 0.058(7) 0.020(5)
C52 0.065(7) 0.037(5) 0.096(9) 0.013(5) 0.061(7) 0.016(5)
C27A 0.087(11) 0.016(6) 0.022(8) 0.009(6) 0.034(8) 0.020(6)
C28A 0.092(11) 0.023(7) 0.048(11) 0.008(7) 0.024(8) 0.023(7)
C29A 0.083(11) 0.022(7) 0.055(12) 0.006(7) 0.026(9) 0.019(7)
C30A 0.079(11) 0.022(8) 0.035(11) 0.010(7) 0.035(9) 0.020(7)
C31A 0.081(11) 0.026(7) 0.035(10) 0.010(7) 0.036(8) 0.022(6)
C32A 0.084(11) 0.027(7) 0.028(9) 0.009(7) 0.034(8) 0.022(6)
O16 0.098(16) 0.046(8) 0.027(8) 0.003(7) 0.014(9) 0.016(9)
C56 0.054(6) 0.036(5) 0.052(6) -0.002(4) 0.023(5) 0.015(4)
C55 0.058(7) 0.045(6) 0.065(7) -0.001(5) 0.018(6) 0.015(5)
C54 0.070(8) 0.036(5) 0.088(9) -0.005(6) 0.036(7) 0.016(5)
C53 0.047(6) 0.039(5) 0.064(7) -0.016(5) 0.035(5) -0.005(4)
C58 0.047(6) 0.063(7) 0.055(7) -0.014(6) 0.005(5) 0.007(5)
C57 0.056(7) 0.056(7) 0.061(7) -0.016(6) 0.010(6) 0.020(6)
C12A 0.103(7) 0.034(6) 0.051(7) 0.031(6) 0.060(6) 0.032(5)
C12B 0.107(8) 0.035(7) 0.069(8) 0.036(7) 0.071(6) 0.037(6)
C12C 0.129(8) 0.045(8) 0.076(8) 0.042(7) 0.080(6) 0.043(6)
C12D 0.141(8) 0.033(6) 0.056(6) 0.028(5) 0.074(6) 0.048(5)
C12E 0.131(9) 0.055(7) 0.061(7) 0.043(6) 0.070(7) 0.056(6)
C12F 0.106(8) 0.057(8) 0.056(7) 0.038(6) 0.059(6) 0.043(6)
C86 0.061(7) 0.050(6) 0.067(7) 0.002(5) 0.044(6) 0.009(5)
C87 0.063(7) 0.054(6) 0.102(10) 0.004(7) 0.057(7) 0.009(6)
C88 0.065(8) 0.041(6) 0.116(11) -0.009(6) 0.059(8) 0.006(5)
C89 0.042(6) 0.063(7) 0.098(10) -0.021(7) 0.046(7) -0.007(5)
C90 0.096(10) 0.037(5) 0.139(12) 0.010(7) 0.092(10) 0.020(6)
C91 0.087(9) 0.048(6) 0.116(11) 0.004(7) 0.080(9) 0.013(6)
C66 0.044(6) 0.055(6) 0.063(7) -0.018(5) 0.034(5) -0.008(5)
C67 0.063(8) 0.116(12) 0.082(10) -0.055(8) 0.044(8) -0.044(8)
C68 0.085(9) 0.094(10) 0.071(8) -0.031(7) 0.055(8) -0.039(8)
C69 0.052(6) 0.070(7) 0.060(7) -0.013(6) 0.036(6) -0.018(5)
C70 0.056(7) 0.090(9) 0.065(8) -0.016(7) 0.039(6) -0.017(6)
C71 0.065(8) 0.075(8) 0.069(8) -0.018(6) 0.040(7) -0.017(6)
C15F 0.141(14) 0.032(6) 0.061(7) 0.021(5) 0.077(9) 0.031(7)
C15E 0.126(13) 0.035(6) 0.058(7) 0.021(5) 0.069(8) 0.027(7)
C15D 0.117(12) 0.032(6) 0.047(6) 0.015(5) 0.061(7) 0.025(7)
C15C 0.138(14) 0.036(6) 0.053(7) 0.011(5) 0.077(9) 0.019(8)
C15B 0.144(13) 0.027(5) 0.051(7) 0.017(5) 0.073(8) 0.030(7)
C15A 0.133(12) 0.031(5) 0.056(6) 0.026(5) 0.073(7) 0.041(7)
C13E 0.178(15) 0.043(6) 0.048(6) 0.023(5) 0.053(8) 0.061(8)
C13F 0.182(15) 0.044(6) 0.056(6) 0.027(5) 0.060(8) 0.064(8)
C13A 0.143(13) 0.036(5) 0.053(6) 0.027(4) 0.065(7) 0.049(6)
C13B 0.180(15) 0.039(6) 0.043(6) 0.019(5) 0.056(8) 0.057(7)
C13C 0.171(15) 0.041(6) 0.048(6) 0.019(5) 0.053(7) 0.055(8)
C13D 0.116(11) 0.029(5) 0.047(6) 0.020(4) 0.049(6) 0.038(6)
C92 0.047(5) 0.069(6) 0.097(7) -0.029(5) 0.042(5) -0.007(4)
C93 0.056(6) 0.078(7) 0.099(8) -0.034(6) 0.039(6) -0.003(5)
C94 0.070(6) 0.069(6) 0.074(6) -0.024(5) 0.030(5) 0.008(5)
C95 0.065(5) 0.061(5) 0.071(5) -0.009(4) 0.035(4) 0.002(4)
C96 0.061(6) 0.059(5) 0.087(7) -0.017(5) 0.034(5) 0.002(4)
C97 0.056(6) 0.067(6) 0.104(8) -0.026(5) 0.045(5) -0.001(5)
C109 0.040(6) 0.075(8) 0.101(10) 0.016(7) 0.045(7) 0.004(5)
C108 0.049(6) 0.041(5) 0.093(9) -0.001(6) 0.048(7) 0.002(5)
C107 0.051(7) 0.083(9) 0.086(10) 0.003(8) 0.036(7) 0.000(6)
C106 0.054(7) 0.101(11) 0.090(10) -0.005(8) 0.044(7) 0.008(7)
C105 0.053(7) 0.043(6) 0.115(11) -0.025(7) 0.053(8) -0.007(5)
C110 0.071(8) 0.065(7) 0.132(13) 0.025(8) 0.082(9) 0.017(6)
N3 0.051(6) 0.066(6) 0.141(11) -0.050(7) 0.060(7) -0.016(5)
O35 0.100(5) 0.023(3) 0.042(3) 0.022(3) 0.054(4) 0.026(3)
C101 0.080(9) 0.056(7) 0.063(8) 0.001(6) 0.023(7) 0.019(6)
C102 0.076(9) 0.019(7) 0.059(9) 0.018(6) 0.030(7) 0.007(6)
C103 0.075(9) 0.033(8) 0.067(9) 0.007(7) 0.039(6) 0.003(6)
C98 0.076(8) 0.044(8) 0.067(8) -0.001(7) 0.039(6) 0.000(6)
C99 0.075(10) 0.061(10) 0.067(11) -0.009(9) 0.037(7) 0.006(7)
C100 0.078(9) 0.069(10) 0.069(12) -0.014(10) 0.029(7) 0.019(7)
O39 0.045(4) 0.056(4) 0.055(4) 0.029(3) 0.033(3) 0.014(3)
O27 0.045(3) 0.027(3) 0.033(3) 0.011(2) 0.016(3) 0.010(2)
O34 0.051(4) 0.053(4) 0.030(3) 0.013(3) 0.026(3) 0.022(3)
O37 0.086(6) 0.057(4) 0.072(5) 0.029(4) 0.057(5) 0.019(4)
O28 0.052(4) 0.025(3) 0.034(3) 0.009(2) 0.021(3) 0.014(2)
C158 0.043(5) 0.029(4) 0.021(4) 0.010(3) 0.009(3) 0.008(3)
O40 0.103(6) 0.073(5) 0.080(6) 0.043(5) 0.049(5) 0.046(5)
O38 0.065(5) 0.060(4) 0.051(4) 0.036(4) 0.026(4) 0.026(4)
O11 0.043(3) 0.045(3) 0.030(3) 0.007(3) 0.017(3) -0.009(3)
O17 0.040(3) 0.035(3) 0.045(3) 0.016(3) 0.027(3) 0.007(2)
O18 0.045(3) 0.040(3) 0.041(3) 0.018(3) 0.025(3) 0.001(3)
O23 0.074(4) 0.035(3) 0.036(3) 0.011(2) 0.039(3) 0.013(3)
O12 0.045(4) 0.038(3) 0.034(3) 0.002(3) 0.019(3) -0.010(3)
O5 0.084(5) 0.019(3) 0.050(4) 0.008(3) 0.041(4) 0.014(3)
O24 0.081(4) 0.033(3) 0.038(3) 0.013(3) 0.042(3) 0.013(3)
O6 0.074(5) 0.022(3) 0.050(4) 0.009(3) 0.035(4) 0.015(3)
N5 0.145(12) 0.265(18) 0.128(14) 0.061(13) 0.071(11) 0.124(12)
C159 0.107(10) 0.209(17) 0.25(3) 0.052(14) 0.098(12) 0.057(9)
C160 0.27(3) 0.27(2) 0.14(2) 0.061(14) 0.060(19) 0.091(15)
C161 0.155(14) 0.38(3) 0.24(3) 0.05(2) 0.095(15) 0.103(15)
C0AA 0.070(10) 0.060(7) 0.049(7) 0.000(5) 0.017(7) 0.011(7)
C3AA 0.093(12) 0.063(8) 0.057(6) -0.008(6) 0.016(7) 0.010(8)
C98A 0.073(9) 0.061(6) 0.051(6) -0.004(5) 0.029(6) 0.003(6)
C99A 0.119(13) 0.061(7) 0.055(7) -0.013(6) 0.004(8) 0.007(7)
C10A 0.115(13) 0.057(8) 0.054(6) -0.005(6) 0.004(7) 0.008(8)
C11A 0.078(9) 0.056(7) 0.050(6) -0.003(5) 0.016(6) 0.005(6)
C1AA 0.089(9) 0.066(8) 0.055(6) -0.011(6) 0.007(6) 0.019(7)
O15A 0.056(8) 0.047(7) 0.034(5) -0.004(5) 0.030(5) -0.001(7)
O16A 0.138(13) 0.159(16) 0.090(12) -0.065(11) -0.021(10) 0.088(13)
C104 0.089(12) 0.053(7) 0.042(7) 0.011(6) 0.021(7) 0.018(7)
C27 0.119(17) 0.035(8) 0.033(9) 0.018(7) 0.052(9) 0.035(9)
C28 0.147(19) 0.040(8) 0.039(8) 0.019(6) 0.044(9) 0.039(10)
C29 0.143(19) 0.041(8) 0.038(8) 0.016(6) 0.035(9) 0.039(10)
C30 0.118(19) 0.039(10) 0.039(9) 0.019(7) 0.039(10) 0.038(11)
C31 0.126(16) 0.042(9) 0.035(9) 0.015(7) 0.041(10) 0.042(9)
C32 0.133(15) 0.047(9) 0.035(9) 0.016(7) 0.044(10) 0.044(9)
C72 0.041(8) 0.040(8) 0.038(9) -0.002(7) 0.025(7) -0.003(6)
C77 0.049(9) 0.050(10) 0.049(9) -0.014(8) 0.031(8) -0.014(8)
C76 0.053(9) 0.055(11) 0.053(9) -0.015(8) 0.035(8) -0.017(8)
C75 0.033(7) 0.023(7) 0.032(8) 0.009(5) 0.017(6) 0.006(5)
C74 0.038(8) 0.034(8) 0.050(9) -0.011(7) 0.026(7) -0.012(6)
C73 0.033(7) 0.042(8) 0.035(8) -0.007(6) 0.021(6) -0.008(6)
C126 0.110(11) 0.029(10) 0.059(10) 0.032(9) 0.069(9) 0.034(8)
C127 0.131(11) 0.029(10) 0.064(10) 0.033(9) 0.078(9) 0.041(8)
C128 0.144(11) 0.037(8) 0.062(8) 0.036(7) 0.079(8) 0.051(8)
C129 0.136(12) 0.053(10) 0.063(10) 0.044(9) 0.076(9) 0.058(9)
C130 0.116(12) 0.055(10) 0.062(10) 0.045(9) 0.068(9) 0.050(9)
C125 0.101(11) 0.036(10) 0.048(10) 0.032(8) 0.058(9) 0.031(8)
C131 0.150(14) 0.033(6) 0.050(7) 0.034(5) 0.072(8) 0.052(7)
C132 0.169(16) 0.030(7) 0.045(8) 0.025(6) 0.063(9) 0.055(8)
C133 0.149(15) 0.028(7) 0.043(8) 0.026(6) 0.056(8) 0.048(8)
C134 0.135(13) 0.032(7) 0.045(7) 0.024(5) 0.055(8) 0.048(7)
C135 0.143(15) 0.041(8) 0.050(8) 0.030(6) 0.061(9) 0.056(9)
C136 0.156(15) 0.038(8) 0.056(8) 0.030(6) 0.069(9) 0.059(8)
N4 0.156(12) 0.031(5) 0.057(6) 0.031(4) 0.081(7) 0.048(6)
C142 0.097(10) 0.037(8) 0.049(10) 0.021(7) 0.034(8) 0.043(7)
C137 0.107(10) 0.034(7) 0.047(9) 0.016(6) 0.036(7) 0.041(6)
C138 0.101(10) 0.024(8) 0.039(9) 0.019(7) 0.034(7) 0.031(6)
C139 0.078(10) 0.024(7) 0.036(9) 0.021(7) 0.027(7) 0.026(6)
C140 0.078(10) 0.026(9) 0.048(13) 0.011(9) 0.024(8) 0.029(7)
C141 0.081(10) 0.035(8) 0.049(11) 0.018(7) 0.029(8) 0.035(7)
C149 0.141(16) 0.030(8) 0.056(8) 0.024(7) 0.078(9) 0.032(9)
C148 0.131(16) 0.034(9) 0.055(8) 0.020(7) 0.072(9) 0.027(10)
C147 0.119(14) 0.034(8) 0.050(6) 0.022(6) 0.064(8) 0.031(9)
C146 0.125(16) 0.034(8) 0.048(7) 0.023(6) 0.063(9) 0.031(10)
C145 0.137(16) 0.031(8) 0.050(8) 0.023(7) 0.070(9) 0.034(10)
C144 0.139(15) 0.030(7) 0.054(7) 0.025(6) 0.072(9) 0.037(9)
C1 0.059(6) 0.030(4) 0.035(4) 0.020(4) 0.029(4) 0.016(4)

loop_
_atom_type_symbol
_atom_type_description
_atom_type_scat_dispersion_real
_atom_type_scat_dispersion_imag
_atom_type_scat_source
C C 0.0033 0.0016 'International Tables Vol C Tables 4.2.6.8 and 6.1.1.4'
H H 0.0000 0.0000 'International Tables Vol C Tables 4.2.6.8 and 6.1.1.4'
N N 0.0061 0.0033 'International Tables Vol C Tables 4.2.6.8 and 6.1.1.4'
O O 0.0106 0.0060 'International Tables Vol C Tables 4.2.6.8 and 6.1.1.4'
Th Th -7.2400 8.8979 'International Tables Vol C Tables 4.2.6.8 and 6.1.1.4'

loop_
_geom_angle_atom_site_label_1
_geom_angle_atom_site_label_2
_geom_angle_atom_site_label_3
_geom_angle
_geom_angle_site_symmetry_1
_geom_angle_site_symmetry_3
_geom_angle_publ_flag
Th1 Th5 Th4 59.524(7) . . ?
Th2 Th5 Th1 60.460(8) . . ?
Th2 Th5 Th4 89.948(9) . . ?
O22 Th5 Th1 105.40(13) 1_545 . ?
O22 Th5 Th4 159.49(14) 1_545 . ?
O22 Th5 Th2 69.81(14) 1_545 . ?
O22 Th5 O4 83.68(19) 1_545 1_554 ?
O22 Th5 O9 65.58(18) 1_545 1_544 ?
O22 Th5 O35 138.39(18) 1_545 . ?
O22 Th5 O28 131.38(18) 1_545 . ?
O22 Th5 O17 77.86(19) 1_545 1_455 ?
O4 Th5 Th1 159.76(13) 1_554 . ?
O4 Th5 Th4 106.55(13) 1_554 . ?
O4 Th5 Th2 107.97(14) 1_554 . ?
O4 Th5 O9 64.58(17) 1_554 1_544 ?
O4 Th5 O28 73.97(19) 1_554 . ?
O29 Th5 Th1 32.04(14) . . ?
O29 Th5 Th4 82.38(16) . . ?
O29 Th5 Th2 31.97(15) . . ?
O29 Th5 O22 78.6(2) . 1_545 ?
O29 Th5 O4 139.9(2) . 1_554 ?
O29 Th5 O9 134.5(2) . 1_544 ?
O29 Th5 O33 93.9(2) . . ?
O29 Th5 O31 69.1(2) . . ?
O29 Th5 O35 69.36(19) . . ?
O29 Th5 O28 142.39(18) . . ?
O29 Th5 O17 81.1(2) . 1_455 ?
O9 Th5 Th1 135.59(12) 1_544 . ?
O9 Th5 Th4 134.77(12) 1_544 . ?
O9 Th5 Th2 135.28(12) 1_544 . ?
O33 Th5 Th1 83.64(15) . . ?
O33 Th5 Th4 32.16(13) . . ?
O33 Th5 Th2 84.04(17) . . ?
O33 Th5 O22 141.8(2) . 1_545 ?
O33 Th5 O4 78.40(19) . 1_554 ?
O33 Th5 O9 131.6(2) . 1_544 ?
O33 Th5 O31 68.8(2) . . ?
O33 Th5 O35 68.09(18) . . ?
O33 Th5 O28 75.0(2) . . ?
O33 Th5 O17 138.50(18) . 1_455 ?
O31 Th5 Th1 93.47(14) . . ?
O31 Th5 Th4 92.51(14) . . ?
O31 Th5 Th2 37.48(13) . . ?
O31 Th5 O22 73.60(19) . 1_545 ?
O31 Th5 O4 71.42(19) . 1_554 ?
O31 Th5 O9 121.74(19) . 1_544 ?
O31 Th5 O35 116.2(2) . . ?
O31 Th5 O28 133.76(18) . . ?
O31 Th5 O17 141.97(19) . 1_455 ?
O35 Th5 Th1 37.64(13) . . ?
O35 Th5 Th4 36.00(13) . . ?
O35 Th5 Th2 93.64(15) . . ?
O35 Th5 O4 137.81(17) . 1_554 ?
O35 Th5 O9 122.0(2) . 1_544 ?
O35 Th5 O28 73.18(18) . . ?
O35 Th5 O17 71.69(19) . 1_455 ?
O28 Th5 Th1 110.35(12) . . ?
O28 Th5 Th4 69.10(11) . . ?
O28 Th5 Th2 158.20(12) . . ?
O28 Th5 O9 65.84(17) . 1_544 ?
O17 Th5 Th1 70.41(13) 1_455 . ?
O17 Th5 Th4 106.80(13) 1_455 . ?
O17 Th5 Th2 108.56(14) 1_455 . ?
O17 Th5 O4 129.73(18) 1_455 1_554 ?
O17 Th5 O9 65.19(18) 1_455 1_544 ?
O17 Th5 O28 84.18(19) 1_455 . ?
Th5 Th1 Th6 90.454(9) . . ?
Th4 Th1 Th5 60.596(7) . . ?
Th4 Th1 Th6 59.338(8) . . ?
O36 Th1 Th5 81.63(15) . . ?
O36 Th1 Th4 30.79(15) . . ?
O36 Th1 Th6 31.05(15) . . ?
O36 Th1 O1 139.6(2) . . ?
O36 Th1 O29 91.3(2) . . ?
O36 Th1 O7 80.0(2) . . ?
O36 Th1 O30 67.6(2) . . ?
O36 Th1 O35 67.5(2) . . ?
O36 Th1 O37 135.1(2) . . ?
O36 Th1 O18 137.2(2) . 1_455 ?
O36 Th1 O23 80.2(2) . 1_556 ?
O1 Th1 Th5 106.22(14) . . ?
O1 Th1 Th4 159.81(14) . . ?
O1 Th1 Th6 108.56(15) . . ?
O1 Th1 O30 72.5(2) . . ?
O1 Th1 O35 138.98(18) . . ?
O1 Th1 O37 65.6(2) . . ?
O29 Th1 Th5 31.49(15) . . ?
O29 Th1 Th4 82.96(17) . . ?
O29 Th1 Th6 83.50(17) . . ?
O29 Th1 O1 79.4(2) . . ?
O29 Th1 O7 141.3(2) . . ?
O29 Th1 O30 68.33(19) . . ?
O29 Th1 O35 67.97(19) . . ?
O29 Th1 O37 133.5(2) . . ?
O29 Th1 O18 78.9(2) . 1_455 ?
O29 Th1 O23 139.8(2) . 1_556 ?
O7 Th1 Th5 109.89(16) . . ?
O7 Th1 Th4 70.40(16) . . ?
O7 Th1 Th6 104.88(15) . . ?
O7 Th1 O1 129.8(2) . . ?
O7 Th1 O30 137.62(19) . . ?
O7 Th1 O35 74.0(2) . . ?
O7 Th1 O37 64.3(2) . . ?
O30 Th1 Th5 92.21(12) . . ?
O30 Th1 Th4 91.93(14) . . ?
O30 Th1 Th6 37.15(13) . . ?
O30 Th1 O35 114.7(2) . . ?
O30 Th1 O37 123.3(2) . . ?
O35 Th1 Th5 36.78(12) . . ?
O35 Th1 Th4 37.15(13) . . ?
O35 Th1 Th6 92.24(14) . . ?
O35 Th1 O37 122.0(2) . . ?
O37 Th1 Th5 134.42(16) . . ?
O37 Th1 Th4 134.61(17) . . ?
O37 Th1 Th6 135.12(16) . . ?
O18 Th1 Th5 68.42(13) 1_455 . ?
O18 Th1 Th4 106.43(14) 1_455 . ?
O18 Th1 Th6 158.84(13) 1_455 . ?
O18 Th1 O1 79.8(2) 1_455 . ?
O18 Th1 O7 82.3(2) 1_455 . ?
O18 Th1 O30 140.11(18) 1_455 . ?
O18 Th1 O35 70.30(19) 1_455 . ?
O18 Th1 O37 66.0(2) 1_455 . ?
O18 Th1 O23 132.00(19) 1_455 1_556 ?
O23 Th1 Th5 159.53(14) 1_556 . ?
O23 Th1 Th4 105.68(14) 1_556 . ?
O23 Th1 Th6 69.09(14) 1_556 . ?
O23 Th1 O1 82.1(2) 1_556 . ?
O23 Th1 O7 76.0(2) 1_556 . ?
O23 Th1 O30 72.19(19) 1_556 . ?
O23 Th1 O35 138.86(18) 1_556 . ?
O23 Th1 O37 66.0(2) 1_556 . ?
Th1 Th4 Th3 90.756(8) . . ?
Th6 Th4 Th1 60.527(8) . . ?
Th6 Th4 Th3 61.066(8) . . ?
O19 Th4 Th1 160.11(13) . . ?
O19 Th4 Th3 69.50(13) . . ?
O19 Th4 Th6 109.02(15) . . ?
O19 Th4 O8 130.5(2) . . ?
O19 Th4 O35 136.80(17) . . ?
O19 Th4 O27 75.3(2) . . ?
O19 Th4 O34 72.7(2) . . ?
O19 Th4 O40 69.4(2) . . ?
O36 Th4 Th1 31.28(14) . . ?
O36 Th4 Th3 82.33(16) . . ?
O36 Th4 Th6 31.77(15) . . ?
O36 Th4 O19 140.8(2) . . ?
O36 Th4 O33 92.8(2) . . ?
O36 Th4 O8 78.0(2) . . ?
O36 Th4 O35 68.7(2) . . ?
O36 Th4 O27 140.69(19) . . ?
O36 Th4 O34 68.5(2) . . ?
O36 Th4 O40 131.9(2) . . ?
O36 Th4 O6 82.5(2) . 1_565 ?
O33 Th4 Th1 83.96(16) . . ?
O33 Th4 Th3 32.46(14) . . ?
O33 Th4 Th6 84.88(17) . . ?
O33 Th4 O19 78.0(2) . . ?
O33 Th4 O8 142.6(2) . . ?
O33 Th4 O35 68.01(19) . . ?
O33 Th4 O27 78.5(2) . . ?
O33 Th4 O34 68.7(2) . . ?
O33 Th4 O40 135.0(3) . . ?
O33 Th4 O6 139.5(2) . 1_565 ?
O8 Th4 Th1 69.41(17) . . ?
O8 Th4 Th3 159.55(18) . . ?
O8 Th4 Th6 102.9(2) . . ?
O8 Th4 O27 86.0(2) . . ?
O8 Th4 O40 61.2(3) . . ?
O35 Th4 Th1 37.94(14) . . ?
O35 Th4 Th3 92.64(14) . . ?
O35 Th4 Th6 94.07(15) . . ?
O35 Th4 O8 75.0(2) . . ?
O35 Th4 O27 72.51(19) . . ?
O35 Th4 O34 115.7(2) . . ?
O35 Th4 O40 118.6(3) . . ?
O27 Th4 Th1 109.42(13) . . ?
O27 Th4 Th3 106.04(12) . . ?
O27 Th4 Th6 161.61(12) . . ?
O27 Th4 O40 64.1(2) . . ?
O34 Th4 Th1 93.02(15) . . ?
O34 Th4 Th3 36.48(13) . . ?
O34 Th4 Th6 37.38(14) . . ?
O34 Th4 O8 135.9(2) . . ?
O34 Th4 O27 137.90(18) . . ?
O34 Th4 O40 125.7(3) . . ?
O40 Th4 Th1 130.4(2) . . ?
O40 Th4 Th3 138.9(2) . . ?
O40 Th4 Th6 134.30(19) . . ?
O6 Th4 Th1 108.65(16) 1_565 . ?
O6 Th4 Th3 107.40(16) 1_565 . ?
O6 Th4 Th6 70.14(16) 1_565 . ?
O6 Th4 O19 80.7(2) 1_565 . ?
O6 Th4 O8 75.8(2) 1_565 . ?
O6 Th4 O35 142.40(19) 1_565 . ?
O6 Th4 O27 128.1(2) 1_565 . ?
O6 Th4 O34 72.2(2) 1_565 . ?
O6 Th4 O40 64.5(3) 1_565 . ?
Th5 Th2 Th1 59.902(8) . . ?
Th5 Th2 Th3 60.400(8) . . ?
Th1 Th2 Th3 89.945(8) . . ?
O21 Th2 Th5 69.09(13) 1_545 . ?
O21 Th2 Th1 104.77(14) 1_545 . ?
O21 Th2 Th3 109.15(13) 1_545 . ?
O21 Th2 O26 132.2(2) 1_545 . ?
O21 Th2 O31 72.78(19) 1_545 . ?
O21 Th2 O13 80.7(2) 1_545 . ?
O21 Th2 O2 77.4(2) 1_545 . ?
O21 Th2 O30 137.79(19) 1_545 . ?
O21 Th2 O38 67.0(2) 1_545 . ?
O29 Th2 Th5 31.60(14) . . ?
O29 Th2 Th1 31.82(13) . . ?
O29 Th2 Th3 82.78(17) . . ?
O29 Th2 O21 78.0(2) . 1_545 ?
O29 Th2 O26 141.0(2) . . ?
O29 Th2 O31 68.1(2) . . ?
O29 Th2 O32 94.4(3) . . ?
O29 Th2 O13 136.85(19) . . ?
O29 Th2 O2 78.8(2) . . ?
O29 Th2 O30 68.61(19) . . ?
O29 Th2 O38 134.9(2) . . ?
O26 Th2 Th5 158.56(15) . . ?
O26 Th2 Th1 109.15(15) . . ?
O26 Th2 Th3 103.63(17) . . ?
O26 Th2 O38 65.2(2) . . ?
O31 Th2 Th5 36.77(14) . . ?
O31 Th2 Th1 92.31(14) . . ?
O31 Th2 Th3 37.09(13) . . ?
O31 Th2 O26 136.5(2) . . ?
O31 Th2 O38 122.8(2) . . ?
O32 Th2 Th5 84.80(19) . . ?
O32 Th2 Th1 83.94(18) . . ?
O32 Th2 Th3 32.76(15) . . ?
O32 Th2 O21 141.77(19) . 1_545 ?
O32 Th2 O26 75.3(2) . . ?
O32 Th2 O31 69.7(2) . . ?
O32 Th2 O13 79.9(2) . . ?
O32 Th2 O2 138.48(19) . . ?
O32 Th2 O30 67.88(19) . . ?
O32 Th2 O38 130.7(3) . . ?
O13 Th2 Th5 105.43(14) . . ?
O13 Th2 Th1 159.28(14) . . ?
O13 Th2 Th3 69.48(14) . . ?
O13 Th2 O26 79.3(2) . . ?
O13 Th2 O31 69.9(2) . . ?
O13 Th2 O38 65.0(2) . . ?
O2 Th2 Th5 105.95(15) . . ?
O2 Th2 Th1 68.80(14) . . ?
O2 Th2 Th3 158.74(14) . . ?
O2 Th2 O26 84.5(2) . . ?
O2 Th2 O31 139.0(2) . . ?
O2 Th2 O13 131.7(2) . . ?
O2 Th2 O30 71.61(19) . . ?
O2 Th2 O38 66.8(2) . . ?
O30 Th2 Th5 92.56(15) . . ?
O30 Th2 Th1 37.13(14) . . ?
O30 Th2 Th3 91.84(14) . . ?
O30 Th2 O26 72.7(2) . . ?
O30 Th2 O31 114.9(2) . . ?
O30 Th2 O13 141.47(19) . . ?
O30 Th2 O38 122.3(2) . . ?
O38 Th2 Th5 135.97(15) . . ?
O38 Th2 Th1 135.62(15) . . ?
O38 Th2 Th3 134.41(15) . . ?
Th5 Th3 Th2 59.116(8) . . ?
Th4 Th3 Th5 59.921(7) . . ?
Th4 Th3 Th2 89.207(8) . . ?
O14 Th3 Th5 106.09(14) . . ?
O14 Th3 Th4 157.38(13) . . ?
O14 Th3 Th2 68.19(13) . . ?
O14 Th3 O20 134.03(19) . . ?
O14 Th3 O31 70.9(2) . . ?
O14 Th3 O39 67.5(2) . . ?
O14 Th3 O34 138.8(2) . . ?
O20 Th3 Th5 104.64(15) . . ?
O20 Th3 Th4 68.58(13) . . ?
O20 Th3 Th2 157.59(13) . . ?
O20 Th3 O31 136.6(2) . . ?
O20 Th3 O39 66.65(19) . . ?
O3 Th3 Th5 68.20(13) 1_554 . ?
O3 Th3 Th4 105.22(14) 1_554 . ?
O3 Th3 Th2 106.74(14) 1_554 . ?
O3 Th3 O14 83.1(2) 1_554 . ?
O3 Th3 O20 77.6(2) 1_554 . ?
O3 Th3 O31 70.67(19) 1_554 . ?
O3 Th3 O39 68.01(19) 1_554 . ?
O3 Th3 O34 138.1(2) 1_554 . ?
O3 Th3 O12 135.10(19) 1_554 1_655 ?
O33 Th3 Th5 31.95(14) . . ?
O33 Th3 Th4 32.34(13) . . ?
O33 Th3 Th2 82.68(17) . . ?
O33 Th3 O14 137.93(19) . . ?
O33 Th3 O20 76.9(2) . . ?
O33 Th3 O3 76.9(2) . 1_554 ?
O33 Th3 O31 67.7(2) . . ?
O33 Th3 O32 94.6(3) . . ?
O33 Th3 O39 133.4(2) . . ?
O33 Th3 O34 68.38(19) . . ?
O33 Th3 O12 139.75(19) . 1_655 ?
O31 Th3 Th5 35.90(14) . . ?
O31 Th3 Th4 91.72(14) . . ?
O31 Th3 Th2 36.80(13) . . ?
O31 Th3 O39 123.5(2) . . ?
O32 Th3 Th5 83.37(18) . . ?
O32 Th3 Th4 83.35(18) . . ?
O32 Th3 Th2 32.45(14) . . ?
O32 Th3 O14 77.1(2) . . ?
O32 Th3 O20 140.09(18) . . ?
O32 Th3 O3 139.05(19) . 1_554 ?
O32 Th3 O31 69.1(2) . . ?
O32 Th3 O39 132.0(2) . . ?
O32 Th3 O34 68.4(2) . . ?
O32 Th3 O12 75.2(2) . 1_655 ?
O39 Th3 Th5 136.19(14) . . ?
O39 Th3 Th4 135.12(14) . . ?
O39 Th3 Th2 135.66(14) . . ?
O34 Th3 Th5 91.77(15) . . ?
O34 Th3 Th4 36.26(14) . . ?
O34 Th3 Th2 91.75(15) . . ?
O34 Th3 O20 72.32(19) . . ?
O34 Th3 O31 114.2(2) . . ?
O34 Th3 O39 122.3(2) . . ?
O12 Th3 Th5 156.52(14) 1_655 . ?
O12 Th3 Th4 107.43(15) 1_655 . ?
O12 Th3 Th2 103.70(16) 1_655 . ?
O12 Th3 O14 78.5(2) 1_655 . ?
O12 Th3 O20 86.5(2) 1_655 . ?
O12 Th3 O31 136.9(2) 1_655 . ?
O12 Th3 O39 67.1(2) 1_655 . ?
O12 Th3 O34 71.7(2) 1_655 . ?
Th4 Th6 Th1 60.135(8) . . ?
O36 Th6 Th1 31.21(14) . . ?
O36 Th6 Th4 31.42(14) . . ?
O36 Th6 O32 92.8(3) . . ?
O36 Th6 O25 139.4(2) . . ?
O36 Th6 O15 138.6(6) . 1_566 ?
O36 Th6 O30 68.1(2) . . ?
O36 Th6 O34 68.2(2) . . ?
O36 Th6 O11 140.9(2) . 1_655 ?
O36 Th6 O5 81.1(2) . 1_565 ?
O36 Th6 O24 81.1(2) . 1_556 ?
O36 Th6 O15A 131.4(4) . 1_566 ?
O32 Th6 Th1 84.10(18) . . ?
O32 Th6 Th4 84.88(19) . . ?
O32 Th6 O25 76.1(2) . . ?
O32 Th6 O15 128.5(7) . 1_566 ?
O32 Th6 O30 67.67(19) . . ?
O32 Th6 O34 68.6(2) . . ?
O32 Th6 O11 77.5(2) . 1_655 ?
O32 Th6 O5 140.4(2) . 1_565 ?
O32 Th6 O24 139.37(19) . 1_556 ?
O32 Th6 O15A 135.7(4) . 1_566 ?
O25 Th6 Th1 108.20(15) . . ?
O25 Th6 Th4 158.95(13) . . ?
O25 Th6 O15 64.8(8) . 1_566 ?
O25 Th6 O15A 68.1(5) . 1_566 ?
O15 Th6 Th1 138.2(7) 1_566 . ?
O15 Th6 Th4 136.0(8) 1_566 . ?
O30 Th6 Th1 37.46(14) . . ?
O30 Th6 Th4 92.96(15) . . ?
O30 Th6 O25 71.6(2) . . ?
O30 Th6 O15 123.8(8) . 1_566 ?
O30 Th6 O15A 121.0(6) . 1_566 ?
O34 Th6 Th1 92.76(15) . . ?
O34 Th6 Th4 37.50(14) . . ?
O34 Th6 O25 136.6(2) . . ?
O34 Th6 O15 121.2(8) . 1_566 ?
O34 Th6 O30 114.7(2) . . ?
O34 Th6 O11 73.0(2) . 1_655 ?
O34 Th6 O5 72.9(2) . 1_565 ?
O34 Th6 O24 140.6(2) . 1_556 ?
O34 Th6 O15A 124.3(6) . 1_566 ?
O11 Th6 Th1 159.88(13) 1_655 . ?
O11 Th6 Th4 109.54(15) 1_655 . ?
O11 Th6 O25 75.4(2) 1_655 . ?
O11 Th6 O15 61.7(7) 1_655 1_566 ?
O11 Th6 O30 136.5(2) 1_655 . ?
O11 Th6 O15A 69.1(5) 1_655 1_566 ?
O5 Th6 Th1 106.83(16) 1_565 . ?
O5 Th6 Th4 69.65(16) 1_565 . ?
O5 Th6 O25 131.3(2) 1_565 . ?
O5 Th6 O15 66.5(8) 1_565 1_566 ?
O5 Th6 O30 140.5(2) 1_565 . ?
O5 Th6 O11 83.0(2) 1_565 1_655 ?
O5 Th6 O24 78.6(2) 1_565 1_556 ?
O5 Th6 O15A 63.4(5) 1_565 1_566 ?
O24 Th6 Th1 70.01(15) 1_556 . ?
O24 Th6 Th4 106.85(17) 1_556 . ?
O24 Th6 O25 82.8(2) 1_556 . ?
O24 Th6 O15 68.2(7) 1_556 1_566 ?
O24 Th6 O30 72.89(18) 1_556 . ?
O24 Th6 O11 129.9(2) 1_556 1_655 ?
O24 Th6 O15A 61.0(5) 1_556 1_566 ?
O15A Th6 Th1 131.0(5) 1_566 . ?
O15A Th6 Th4 132.9(5) 1_566 . ?
C143 O22 Th5 136.2(5) . 1_565 ?
C118 O19 Th4 138.4(5) . . ?
C143 O21 Th2 138.4(5) . 1_565 ?
C79 O14 Th3 135.7(5) . . ?
Th4 O36 Th1 117.9(3) . . ?
Th4 O36 Th6 116.8(2) . . ?
Th6 O36 Th1 117.7(3) . . ?
C1 O1 Th1 136.6(5) . . ?
C118 O20 Th3 138.8(5) . . ?
C26 O4 Th5 136.0(5) . 1_556 ?
Th5 O29 Th1 116.5(3) . . ?
Th5 O29 Th2 116.4(2) . . ?
Th2 O29 Th1 116.5(2) . . ?
C65 O9 Th5 135.0(5) . 1_566 ?
C26 O3 Th3 140.8(5) . 1_556 ?
Th5 O33 Th4 115.7(2) . . ?
Th5 O33 Th3 116.0(2) . . ?
Th4 O33 Th3 115.2(2) . . ?
C157 O26 Th2 138.3(6) . . ?
Th5 O31 Th2 105.8(2) . . ?
Th5 O31 Th3 107.2(2) . . ?
Th2 O31 Th3 106.1(2) . . ?
Th2 O32 Th3 114.8(2) . . ?
Th2 O32 Th6 115.9(2) . . ?
Th3 O32 Th6 114.2(2) . . ?
C79 O13 Th2 134.0(6) . . ?
C1 O2 Th2 139.8(5) . . ?
C40 O7 Th1 134.6(6) . . ?
C157 O25 Th6 136.3(6) . . ?
C104 O15 Th6 142(3) . 1_544 ?
Th2 O30 Th1 105.9(2) . . ?
Th6 O30 Th1 105.4(2) . . ?
Th6 O30 Th2 108.4(2) . . ?
C40 O8 Th4 135.0(6) . . ?
O17 C117 C114 118.9(7) . . ?
O18 C117 C114 116.9(7) . . ?
O18 C117 O17 124.2(8) . . ?
O19 C118 C119 117.3(7) . . ?
O20 C118 O19 124.7(7) . . ?
O20 C118 C119 118.0(7) . . ?
O4 C26 C23 118.2(7) . . ?
O3 C26 O4 124.2(6) . . ?
O3 C26 C23 117.6(7) . . ?
C120 C119 C118 121.9(8) . . ?
C124 C119 C118 119.3(7) . . ?
C124 C119 C120 118.8(8) . . ?
C119 C120 C121 120.4(9) . . ?
C122 C121 C120 121.0(8) . . ?
C121 C122 C123 118.4(7) . . ?
C121 C122 C12A 121.9(8) . . ?
C121 C122 C125 120.0(12) . . ?
C123 C122 C12A 119.5(8) . . ?
C123 C122 C125 121.2(11) . . ?
C122 C123 C124 121.0(8) . . ?
C119 C124 C123 120.3(8) . . ?
O22 C143 O21 125.8(6) . . ?
O22 C143 C14D 117.3(8) . . ?
O22 C143 C140 118.5(13) . . ?
O21 C143 C14D 116.8(8) . . ?
O21 C143 C140 115.6(13) . . ?
O11 C78 C75A 113.9(19) . . ?
O11 C78 O12 126.1(7) . . ?
O11 C78 C75 120.7(12) . . ?
O12 C78 C75A 120.0(19) . . ?
O12 C78 C75 113.0(11) . . ?
O5 C39 C36 117.0(9) . . ?
O6 C39 C36 117.8(9) . . ?
O6 C39 O5 125.2(7) . . ?
O14 C79 C80 115.2(8) . . ?
O13 C79 O14 124.4(7) . . ?
O13 C79 C80 120.4(8) . . ?
O23 C156 C153 117.0(8) . . ?
O24 C156 C153 117.1(8) . . ?
O24 C156 O23 125.8(7) . . ?
C14C C14B C14A 120.0 . . ?
C14B C14C C14D 120.0 . . ?
C14C C14D C143 119.8(9) . . ?
C14E C14D C143 120.2(9) . . ?
C14E C14D C14C 120.0 . . ?
C14D C14E C14F 120.0 . . ?
C14A C14F C14E 120.0 . . ?
C14B C14A C13D 120.7(10) . . ?
C14F C14A C14B 120.0 . . ?
C14F C14A C13D 119.3(10) . . ?
C3 C2 C7 118.6(8) . . ?
C3 C2 C1 122.2(8) . . ?
C7 C2 C1 119.1(8) . . ?
C2 C3 C4 120.5(10) . . ?
C5 C4 C3 122.1(9) . . ?
C4 C5 C8 122.7(8) . . ?
C6 C5 C4 117.0(8) . . ?
C6 C5 C8 120.3(9) . . ?
C5 C6 C7 120.7(10) . . ?
C2 C7 C6 121.0(10) . . ?
O26 C157 O25 126.5(9) . . ?
C11 N1 C14 122.2(7) . . ?
C11 N1 C27A 118.0(14) . . ?
C11 N1 C27 116.4(14) . . ?
C14 N1 C27A 119.2(14) . . ?
C14 N1 C27 120.0(15) . . ?
O9 C65 O10 122.5(7) . . ?
O9 C65 C62 122.6(8) . . ?
O10 C65 C62 114.9(8) . . ?
C113 C114 C117 121.2(8) . . ?
C115 C114 C117 120.2(9) . . ?
C115 C114 C113 118.6(9) . . ?
C112 C113 C114 121.0(9) . . ?
C113 C112 C111 120.6(9) . . ?
C112 C111 C116 118.0(9) . . ?
C112 C111 C108 121.2(9) . . ?
C116 C111 C108 120.8(9) . . ?
C115 C116 C111 120.3(9) . . ?
C114 C115 C116 121.3(10) . . ?
C22 C23 C26 119.1(7) . . ?
C24 C23 C26 121.8(7) . . ?
C24 C23 C22 119.1(7) . . ?
C21 C22 C23 120.1(8) . . ?
C20 C21 C22 120.4(9) . . ?
C21 C20 C17 120.1(8) . . ?
C25 C20 C21 118.3(7) . . ?
C25 C20 C17 121.6(8) . . ?
C24 C25 C20 122.0(9) . . ?
C25 C24 C23 119.9(9) . . ?
C50 N2 C53 120.4(8) . . ?
C50 N2 C66 121.2(8) . . ?
C53 N2 C66 118.4(7) . . ?
O7 C40 O8 125.1(8) . . ?
O7 C40 C41 118.1(9) . . ?
O8 C40 C41 116.8(9) . . ?
C61 C62 C65 120.6(8) . . ?
C61 C62 C63 119.1(8) . . ?
C63 C62 C65 120.3(9) . . ?
C62 C61 C60 122.6(10) . . ?
C61 C60 C59 119.2(9) . . ?
C60 C59 C56 120.4(9) . . ?
C64 C59 C60 118.2(8) . . ?
C64 C59 C56 121.3(10) . . ?
C59 C64 C63 122.7(10) . . ?
C62 C63 C64 118.0(10) . . ?
C76A C75A C78 126(3) . . ?
C76A C75A C74A 120(2) . . ?
C74A C75A C78 113(3) . . ?
C75A C76A C77A 121(3) . . ?
C72A C77A C76A 124(3) . . ?
C77A C72A C73A 117(2) . . ?
C77A C72A C69 131(3) . . ?
C69 C72A C73A 109(3) . . ?
C74A C73A C72A 114(3) . . ?
C73A C74A C75A 121(3) . . ?
C154 C153 C156 119.3(9) . . ?
C152 C153 C156 120.7(9) . . ?
C152 C153 C154 120.0(8) . . ?
C153 C154 C155 121.0(10) . . ?
C150 C155 C154 119.1(10) . . ?
C155 C150 C15D 115.6(11) . . ?
C155 C150 C147 128.6(18) . . ?
C151 C150 C155 119.6(8) . . ?
C151 C150 C15D 124.7(11) . . ?
C151 C150 C147 111.8(18) . . ?
C150 C151 C152 119.6(10) . . ?
C153 C152 C151 120.7(10) . . ?
C37 C36 C39 118.5(9) . . ?
C35 C36 C39 122.4(9) . . ?
C35 C36 C37 119.1(8) . . ?
C36 C37 C38 120.0(12) . . ?
C33 C38 C37 120.9(12) . . ?
C38 C33 C30A 117(2) . . ?
C38 C33 C30 123(2) . . ?
C34 C33 C38 118.0(8) . . ?
C34 C33 C30A 125(2) . . ?
C34 C33 C30 119(2) . . ?
C33 C34 C35 120.8(10) . . ?
C36 C35 C34 121.3(10) . . ?
C9 C8 C5 120.9(8) . . ?
C13 C8 C5 122.2(8) . . ?
C13 C8 C9 116.8(9) . . ?
C10 C9 C8 121.4(10) . . ?
C11 C10 C9 120.2(10) . . ?
C10 C11 N1 120.0(9) . . ?
C12 C11 N1 121.0(9) . . ?
C12 C11 C10 118.9(9) . . ?
C11 C12 C13 121.0(10) . . ?
C8 C13 C12 121.6(10) . . ?
C18 C17 C20 121.3(8) . . ?
C16 C17 C20 120.7(8) . . ?
C16 C17 C18 117.9(7) . . ?
C19 C18 C17 120.5(9) . . ?
C14 C19 C18 121.3(8) . . ?
C19 C14 N1 121.4(8) . . ?
C19 C14 C15 118.8(8) . . ?
C15 C14 N1 119.8(8) . . ?
C16 C15 C14 120.4(9) . . ?
C17 C16 C15 120.9(9) . . ?
C46 C41 C40 120.3(10) . . ?
C42 C41 C40 120.1(10) . . ?
C42 C41 C46 119.6(9) . . ?
C45 C46 C41 118.7(11) . . ?
C46 C45 C44 121.6(11) . . ?
C45 C44 C47 119.3(10) . . ?
C43 C44 C45 117.2(9) . . ?
C43 C44 C47 123.0(10) . . ?
C44 C43 C42 122.5(11) . . ?
C41 C42 C43 120.2(10) . . ?
C15A N4A C12D 113.0(15) . . ?
C15A N4A C13A 117.3(17) . . ?
C13A N4A C12D 113.2(15) . . ?
C81 C80 C79 119.9(9) . . ?
C81 C80 C85 118.7(8) . . ?
C85 C80 C79 121.3(8) . . ?
C80 C81 C82 121.7(10) . . ?
C83 C82 C81 119.4(10) . . ?
C82 C83 C84 118.6(8) . . ?
C82 C83 C86 121.3(11) . . ?
C84 C83 C86 120.0(10) . . ?
C85 C84 C83 121.6(10) . . ?
C84 C85 C80 120.0(10) . . ?
C50 C51 C52 120.5(9) . . ?
C51 C50 N2 122.4(9) . . ?
C49 C50 N2 119.7(9) . . ?
C49 C50 C51 117.8(8) . . ?
C50 C49 C48 123.1(10) . . ?
C47 C48 C49 119.9(10) . . ?
C48 C47 C44 121.1(9) . . ?
C48 C47 C52 117.3(8) . . ?
C52 C47 C44 121.5(9) . . ?
C47 C52 C51 121.3(9) . . ?
C28A C27A N1 132(2) . . ?
C28A C27A C32A 121.5(18) . . ?
C32A C27A N1 107(2) . . ?
C27A C28A C29A 121(2) . . ?
C28A C29A C30A 121(2) . . ?
C33 C30A C29A 115(3) . . ?
C31A C30A C33 133(4) . . ?
C31A C30A C29A 112(2) . . ?
C30A C31A C32A 128(3) . . ?
C31A C32A C27A 116(2) . . ?
C55 C56 C59 123.1(10) . . ?
C55 C56 C57 117.8(9) . . ?
C57 C56 C59 119.1(9) . . ?
C56 C55 C54 121.0(11) . . ?
C53 C54 C55 120.7(11) . . ?
C54 C53 N2 120.3(11) . . ?
C54 C53 C58 118.8(9) . . ?
C58 C53 N2 120.8(11) . . ?
C57 C58 C53 120.0(11) . . ?
C58 C57 C56 121.5(12) . . ?
C12B C12A C122 118.8(8) . . ?
C12B C12A C12F 120.0 . . ?
C12F C12A C122 120.9(8) . . ?
C12A C12B C12C 120.0 . . ?
C12D C12C C12B 120.0 . . ?
C12C C12D N4A 131.3(16) . . ?
C12C C12D C12E 120.0 . . ?
C12E C12D N4A 108.6(16) . . ?
C12D C12E C12F 120.0 . . ?
C12E C12F C12A 120.0 . . ?
C87 C86 C83 121.9(10) . . ?
C91 C86 C83 122.3(10) . . ?
C91 C86 C87 115.7(9) . . ?
C88 C87 C86 121.9(11) . . ?
C89 C88 C87 119.8(11) . . ?
C88 C89 C90 120.4(10) . . ?
C88 C89 N3 121.1(12) . . ?
C90 C89 N3 118.5(11) . . ?
C89 C90 C91 118.1(11) . . ?
C86 C91 C90 123.8(11) . . ?
C67 C66 N2 121.3(10) . . ?
C67 C66 C71 117.3(10) . . ?
C71 C66 N2 121.4(10) . . ?
C66 C67 C68 122.7(12) . . ?
C69 C68 C67 120.4(12) . . ?
C68 C69 C72A 126.3(19) . . ?
C68 C69 C72 118.0(14) . . ?
C70 C69 C72A 117.5(19) . . ?
C70 C69 C68 115.8(10) . . ?
C70 C69 C72 125.7(13) . . ?
C69 C70 C71 122.9(11) . . ?
C66 C71 C70 120.2(11) . . ?
C15E C15F C15A 120.0 . . ?
C15F C15E C15D 120.0 . . ?
C15E C15D C150 121.1(11) . . ?
C15C C15D C150 118.7(11) . . ?
C15C C15D C15E 120.0 . . ?
C15D C15C C15B 120.0 . . ?
C15A C15B C15C 120.0 . . ?
C15F C15A N4A 111.5(14) . . ?
C15B C15A N4A 128.2(13) . . ?
C15B C15A C15F 120.0 . . ?
C13F C13E C13D 120.0 . . ?
C13A C13F C13E 120.0 . . ?
C13F C13A N4A 123.2(11) . . ?
C13F C13A C13B 120.0 . . ?
C13B C13A N4A 115.8(12) . . ?
C13C C13B C13A 120.0 . . ?
C13D C13C C13B 120.0 . . ?
C13E C13D C14A 118.9(10) . . ?
C13C C13D C14A 121.1(10) . . ?
C13C C13D C13E 120.0 . . ?
C93 C92 C97 120.3(11) . . ?
C93 C92 N3 119.1(12) . . ?
C97 C92 N3 120.2(12) . . ?
C92 C93 C94 121.2(13) . . ?
C93 C94 C95 119.3(13) . . ?
C94 C95 C98 119.9(13) . . ?
C94 C95 C98A 118.5(12) . . ?
C96 C95 C94 117.8(10) . . ?
C96 C95 C98 120.7(14) . . ?
C96 C95 C98A 123.3(12) . . ?
C97 C96 C95 122.1(12) . . ?
C96 C97 C92 119.1(13) . . ?
C110 C109 C108 120.8(14) . . ?
C109 C108 C111 119.8(12) . . ?
C107 C108 C111 122.3(12) . . ?
C107 C108 C109 117.8(11) . . ?
C108 C107 C106 123.2(14) . . ?
C105 C106 C107 118.4(15) . . ?
C106 C105 C110 120.7(11) . . ?
C106 C105 N3 119.9(15) . . ?
C110 C105 N3 119.3(14) . . ?
C109 C110 C105 119.0(13) . . ?
C89 N3 C105 117.0(8) . . ?
C92 N3 C89 124.4(9) . . ?
C92 N3 C105 118.6(8) . . ?
Th5 O35 Th1 105.6(2) . . ?
Th5 O35 Th4 108.1(2) . . ?
Th4 O35 Th1 104.9(2) . . ?
C102 C101 C100 120.0 . . ?
C102 C101 C104 118.4(8) . . ?
C100 C101 C104 120.8(8) . . ?
C103 C102 C101 120.0 . . ?
C98 C103 C102 120.0 . . ?
C103 C98 C95 117.3(13) . . ?
C103 C98 C99 120.0 . . ?
C99 C98 C95 121.2(13) . . ?
C100 C99 C98 120.0 . . ?
C99 C100 C101 120.0 . . ?
C158 O27 Th4 134.8(5) . . ?
Th4 O34 Th3 107.3(2) . . ?
Th6 O34 Th4 105.1(2) . . ?
Th6 O34 Th3 108.6(2) . . ?
C158 O28 Th5 136.0(5) . . ?
O27 C158 O28 128.6(8) . . ?
C159 O40 Th4 117.3(15) . . ?
C78 O11 Th6 135.2(5) . 1_455 ?
C117 O17 Th5 135.4(5) . 1_655 ?
C117 O18 Th1 140.1(5) . 1_655 ?
C156 O23 Th1 138.8(5) . 1_554 ?
C78 O12 Th3 140.5(5) . 1_455 ?
C39 O5 Th6 136.9(5) . 1_545 ?
C156 O24 Th6 135.6(5) . 1_554 ?
C39 O6 Th4 137.8(6) . 1_545 ?
C159 N5 C160 126(2) . . ?
C159 N5 C161 114(3) . . ?
C161 N5 C160 119(2) . . ?
O40 C159 N5 119(3) . . ?
C3AA C0AA C11A 120.0 . . ?
C98A C3AA C0AA 120.0 . . ?
C3AA C98A C95 115.4(11) . . ?
C3AA C98A C99A 120.0 . . ?
C99A C98A C95 124.3(11) . . ?
C10A C99A C98A 120.0 . . ?
C99A C10A C11A 120.0 . . ?
C0AA C11A C1AA 118.6(7) . . ?
C10A C11A C0AA 120.0 . . ?
C10A C11A C1AA 120.8(6) . . ?
O15A C1AA C11A 116.2(13) . . ?
O15A C1AA O16A 119.9(15) . . ?
O16A C1AA C11A 121.0(13) . . ?
C1AA O15A Th6 135.9(17) . 1_544 ?
O15 C104 O16 121(3) . . ?
O15 C104 C101 116(3) . . ?
O16 C104 C101 121.4(17) . . ?
N1 C27 C28 112(2) . . ?
C32 C27 N1 130(2) . . ?
C32 C27 C28 117.6(19) . . ?
C29 C28 C27 120(2) . . ?
C30 C29 C28 119(3) . . ?
C29 C30 C33 125(4) . . ?
C29 C30 C31 120(2) . . ?
C31 C30 C33 112(3) . . ?
C32 C31 C30 119(3) . . ?
C27 C32 C31 122(3) . . ?
C77 C72 C69 120.2(18) . . ?
C73 C72 C69 118.0(19) . . ?
C73 C72 C77 119.0(16) . . ?
C76 C77 C72 118.6(18) . . ?
C77 C76 C75 124(2) . . ?
C76 C75 C78 122.3(18) . . ?
C74 C75 C78 121.0(16) . . ?
C74 C75 C76 116.0(16) . . ?
C75 C74 C73 122.3(16) . . ?
C72 C73 C74 119.0(16) . . ?
C127 C126 C125 120.0 . . ?
C126 C127 C128 120.0 . . ?
C127 C128 C129 120.0 . . ?
C127 C128 N4 121.1(17) . . ?
C129 C128 N4 118.9(17) . . ?
C130 C129 C128 120.0 . . ?
C129 C130 C125 120.0 . . ?
C126 C125 C122 118.9(15) . . ?
C130 C125 C122 120.8(15) . . ?
C130 C125 C126 120.0 . . ?
C132 C131 C136 120.0 . . ?
C132 C131 N4 110.7(19) . . ?
C136 C131 N4 128.3(18) . . ?
C133 C132 C131 120.0 . . ?
C134 C133 C132 120.0 . . ?
C133 C134 C135 120.0 . . ?
C133 C134 C137 116(2) . . ?
C135 C134 C137 124(2) . . ?
C136 C135 C134 120.0 . . ?
C135 C136 C131 120.0 . . ?
C128 N4 C131 114.4(17) . . ?
C144 N4 C128 118.9(19) . . ?
C144 N4 C131 119(2) . . ?
C137 C142 C141 120.0 . . ?
C142 C137 C134 115(2) . . ?
C142 C137 C138 120.0 . . ?
C138 C137 C134 125(2) . . ?
C139 C138 C137 120.0 . . ?
C140 C139 C138 120.0 . . ?
C139 C140 C143 122.1(18) . . ?
C139 C140 C141 120.0 . . ?
C141 C140 C143 117.9(19) . . ?
C140 C141 C142 120.0 . . ?
C148 C149 C144 120.0 . . ?
C147 C148 C149 120.0 . . ?
C148 C147 C150 115(2) . . ?
C148 C147 C146 120.0 . . ?
C146 C147 C150 125(2) . . ?
C147 C146 C145 120.0 . . ?
C144 C145 C146 120.0 . . ?
C149 C144 N4 111(2) . . ?
C145 C144 N4 128(2) . . ?
C145 C144 C149 120.0 . . ?
O1 C1 C2 117.9(7) . . ?
O2 C1 O1 124.2(7) . . ?
O2 C1 C2 117.9(8) . . ?

loop_
_geom_bond_atom_site_label_1
_geom_bond_atom_site_label_2
_geom_bond_distance
_geom_bond_site_symmetry_2
_geom_bond_publ_flag
Th5 Th1 3.9574(4) . ?
Th5 Th4 3.9858(4) . ?
Th5 Th2 3.9468(5) . ?
Th5 O22 2.457(5) 1_545 ?
Th5 O4 2.487(5) 1_554 ?
Th5 O29 2.309(6) . ?
Th5 O9 2.738(5) 1_544 ?
Th5 O33 2.354(6) . ?
Th5 O31 2.455(6) . ?
Th5 O35 2.460(5) . ?
Th5 O28 2.566(6) . ?
Th5 O17 2.465(5) 1_455 ?
Th1 Th4 3.9431(4) . ?
Th1 Th6 3.9585(5) . ?
Th1 O36 2.317(6) . ?
Th1 O1 2.476(6) . ?
Th1 O29 2.345(5) . ?
Th1 O7 2.444(6) . ?
Th1 O30 2.497(6) . ?
Th1 O35 2.509(6) . ?
Th1 O37 2.711(7) . ?
Th1 O18 2.439(6) 1_455 ?
Th1 O23 2.442(5) 1_556 ?
Th4 Th3 3.9824(4) . ?
Th4 Th6 3.9112(5) . ?
Th4 O19 2.443(5) . ?
Th4 O36 2.285(6) . ?
Th4 O33 2.354(5) . ?
Th4 O8 2.479(6) . ?
Th4 O35 2.464(5) . ?
Th4 O27 2.535(6) . ?
Th4 O34 2.466(6) . ?
Th4 O40 2.679(8) . ?
Th4 O6 2.436(6) 1_565 ?
Th2 Th3 4.0020(4) . ?
Th2 O21 2.437(5) 1_545 ?
Th2 O29 2.334(6) . ?
Th2 O26 2.516(6) . ?
Th2 O31 2.495(6) . ?
Th2 O32 2.365(6) . ?
Th2 O13 2.494(6) . ?
Th2 O2 2.448(5) . ?
Th2 O30 2.490(5) . ?
Th2 O38 2.656(7) . ?
Th3 O14 2.451(6) . ?
Th3 O20 2.482(6) . ?
Th3 O3 2.438(5) 1_554 ?
Th3 O33 2.362(6) . ?
Th3 O31 2.512(6) . ?
Th3 O32 2.385(6) . ?
Th3 O39 2.637(6) . ?
Th3 O34 2.479(5) . ?
Th3 O12 2.443(6) 1_655 ?
Th6 O36 2.307(6) . ?
Th6 O32 2.391(5) . ?
Th6 O25 2.549(7) . ?
Th6 O15 2.70(3) 1_566 ?
Th6 O30 2.479(5) . ?
Th6 O34 2.460(6) . ?
Th6 O11 2.477(6) 1_655 ?
Th6 O5 2.467(6) 1_565 ?
Th6 O24 2.477(5) 1_556 ?
Th6 O15A 2.72(2) 1_566 ?
O22 Th5 2.457(5) 1_565 ?
O22 C143 1.250(10) . ?
O19 C118 1.267(9) . ?
O21 Th2 2.437(5) 1_565 ?
O21 C143 1.254(10) . ?
O14 C79 1.276(10) . ?
O1 C1 1.269(10) . ?
O20 C118 1.240(10) . ?
O4 Th5 2.487(5) 1_556 ?
O4 C26 1.265(9) . ?
O9 Th5 2.738(5) 1_566 ?
O9 C65 1.221(10) . ?
O3 Th3 2.438(5) 1_556 ?
O3 C26 1.251(9) . ?
O26 C157 1.244(11) . ?
O13 C79 1.236(10) . ?
O2 C1 1.262(10) . ?
O7 C40 1.249(12) . ?
O25 C157 1.270(11) . ?
O15 Th6 2.70(3) 1_544 ?
O15 C104 1.214(17) . ?
O8 C40 1.291(12) . ?
O10 C65 1.316(11) . ?
C117 C114 1.487(12) . ?
C117 O17 1.268(9) . ?
C117 O18 1.260(10) . ?
C118 C119 1.490(11) . ?
C26 C23 1.494(9) . ?
C119 C120 1.386(11) . ?
C119 C124 1.383(11) . ?
C120 C121 1.396(13) . ?
C121 C122 1.373(13) . ?
C122 C123 1.388(11) . ?
C122 C12A 1.515(10) . ?
C122 C125 1.477(13) . ?
C123 C124 1.391(12) . ?
C143 C14D 1.511(9) . ?
C143 C140 1.507(13) . ?
C78 C75A 1.506(18) . ?
C78 O11 1.244(10) . ?
C78 O12 1.266(10) . ?
C78 C75 1.490(15) . ?
C39 C36 1.499(10) . ?
C39 O5 1.262(11) . ?
C39 O6 1.246(11) . ?
C79 C80 1.490(11) . ?
C156 C153 1.508(10) . ?
C156 O23 1.258(11) . ?
C156 O24 1.258(11) . ?
C14B C14C 1.3900 . ?
C14B C14A 1.3900 . ?
C14C C14D 1.3900 . ?
C14D C14E 1.3900 . ?
C14E C14F 1.3900 . ?
C14F C14A 1.3900 . ?
C14A C13D 1.521(9) . ?
C2 C3 1.353(12) . ?
C2 C7 1.366(13) . ?
C2 C1 1.481(11) . ?
C3 C4 1.377(12) . ?
C4 C5 1.376(14) . ?
C5 C6 1.372(13) . ?
C5 C8 1.499(11) . ?
C6 C7 1.390(13) . ?
N1 C11 1.415(11) . ?
N1 C14 1.431(10) . ?
N1 C27A 1.454(15) . ?
N1 C27 1.459(16) . ?
C65 C62 1.492(10) . ?
C114 C113 1.386(12) . ?
C114 C115 1.380(12) . ?
C113 C112 1.384(13) . ?
C112 C111 1.397(13) . ?
C111 C116 1.404(14) . ?
C111 C108 1.467(13) . ?
C116 C115 1.386(14) . ?
C23 C22 1.397(11) . ?
C23 C24 1.387(12) . ?
C22 C21 1.397(10) . ?
C21 C20 1.390(13) . ?
C20 C25 1.384(13) . ?
C20 C17 1.487(10) . ?
C25 C24 1.376(11) . ?
N2 C50 1.409(11) . ?
N2 C53 1.412(11) . ?
N2 C66 1.413(12) . ?
C40 C41 1.510(12) . ?
C62 C61 1.361(13) . ?
C62 C63 1.390(13) . ?
C61 C60 1.385(12) . ?
C60 C59 1.400(14) . ?
C59 C64 1.360(14) . ?
C59 C56 1.488(12) . ?
C64 C63 1.413(12) . ?
C75A C76A 1.30(4) . ?
C75A C74A 1.47(6) . ?
C76A C77A 1.39(3) . ?
C77A C72A 1.33(4) . ?
C72A C73A 1.59(7) . ?
C72A C69 1.512(18) . ?
C73A C74A 1.37(4) . ?
C153 C154 1.370(13) . ?
C153 C152 1.361(14) . ?
C154 C155 1.413(11) . ?
C155 C150 1.394(15) . ?
C150 C151 1.392(15) . ?
C150 C15D 1.519(11) . ?
C150 C147 1.505(14) . ?
C151 C152 1.414(12) . ?
C36 C37 1.356(16) . ?
C36 C35 1.341(14) . ?
C37 C38 1.402(14) . ?
C38 C33 1.376(16) . ?
C33 C34 1.346(15) . ?
C33 C30A 1.500(16) . ?
C33 C30 1.513(17) . ?
C34 C35 1.401(12) . ?
C8 C9 1.393(13) . ?
C8 C13 1.372(13) . ?
C9 C10 1.384(13) . ?
C10 C11 1.383(15) . ?
C11 C12 1.348(13) . ?
C12 C13 1.391(13) . ?
C17 C18 1.393(12) . ?
C17 C16 1.381(12) . ?
C18 C19 1.391(12) . ?
C19 C14 1.348(13) . ?
C14 C15 1.396(13) . ?
C15 C16 1.384(11) . ?
C41 C46 1.411(14) . ?
C41 C42 1.359(14) . ?
C46 C45 1.396(13) . ?
C45 C44 1.401(16) . ?
C44 C43 1.363(14) . ?
C44 C47 1.481(11) . ?
C43 C42 1.394(13) . ?
N4A C12D 1.480(13) . ?
N4A C15A 1.462(17) . ?
N4A C13A 1.479(17) . ?
C80 C81 1.354(13) . ?
C80 C85 1.390(13) . ?
C81 C82 1.408(13) . ?
C82 C83 1.368(15) . ?
C83 C84 1.388(15) . ?
C83 C86 1.492(12) . ?
C84 C85 1.370(12) . ?
C51 C50 1.371(14) . ?
C51 C52 1.405(12) . ?
C50 C49 1.339(14) . ?
C49 C48 1.404(13) . ?
C48 C47 1.372(15) . ?
C47 C52 1.385(13) . ?
C27A C28A 1.24(3) . ?
C27A C32A 1.42(4) . ?
C28A C29A 1.38(2) . ?
C29A C30A 1.52(6) . ?
C30A C31A 1.25(6) . ?
C31A C32A 1.39(3) . ?
O16 C104 1.307(17) . ?
C56 C55 1.375(14) . ?
C56 C57 1.414(16) . ?
C55 C54 1.400(14) . ?
C54 C53 1.390(17) . ?
C53 C58 1.398(16) . ?
C58 C57 1.376(14) . ?
C12A C12B 1.3900 . ?
C12A C12F 1.3900 . ?
C12B C12C 1.3900 . ?
C12C C12D 1.3900 . ?
C12D C12E 1.3900 . ?
C12E C12F 1.3900 . ?
C86 C87 1.413(15) . ?
C86 C91 1.354(15) . ?
C87 C88 1.370(13) . ?
C88 C89 1.368(17) . ?
C89 C90 1.374(16) . ?
C89 N3 1.441(13) . ?
C90 C91 1.393(13) . ?
C66 C67 1.338(16) . ?
C66 C71 1.374(15) . ?
C67 C68 1.395(16) . ?
C68 C69 1.374(15) . ?
C69 C70 1.369(15) . ?
C69 C72 1.507(16) . ?
C70 C71 1.380(15) . ?
C15F C15E 1.3900 . ?
C15F C15A 1.3900 . ?
C15E C15D 1.3900 . ?
C15D C15C 1.3900 . ?
C15C C15B 1.3900 . ?
C15B C15A 1.3900 . ?
C13E C13F 1.3900 . ?
C13E C13D 1.3900 . ?
C13F C13A 1.3900 . ?
C13A C13B 1.3900 . ?
C13B C13C 1.3900 . ?
C13C C13D 1.3900 . ?
C92 C93 1.354(18) . ?
C92 C97 1.395(18) . ?
C92 N3 1.420(13) . ?
C93 C94 1.404(15) . ?
C94 C95 1.420(17) . ?
C95 C96 1.387(17) . ?
C95 C98 1.538(12) . ?
C95 C98A 1.510(11) . ?
C96 C97 1.385(15) . ?
C109 C108 1.406(17) . ?
C109 C110 1.376(15) . ?
C108 C107 1.345(18) . ?
C107 C106 1.397(16) . ?
C106 C105 1.36(2) . ?
C105 C110 1.41(2) . ?
C105 N3 1.453(14) . ?
C101 C102 1.3900 . ?
C101 C100 1.3900 . ?
C101 C104 1.525(16) . ?
C102 C103 1.3900 . ?
C103 C98 1.3900 . ?
C98 C99 1.3900 . ?
C99 C100 1.3900 . ?
O27 C158 1.237(9) . ?
O28 C158 1.261(9) . ?
O40 C159 1.28(2) . ?
O11 Th6 2.477(6) 1_455 ?
O17 Th5 2.465(5) 1_655 ?
O18 Th1 2.439(6) 1_655 ?
O23 Th1 2.443(5) 1_554 ?
O12 Th3 2.444(5) 1_455 ?
O5 Th6 2.467(6) 1_545 ?
O24 Th6 2.477(5) 1_554 ?
O6 Th4 2.436(6) 1_545 ?
N5 C159 1.41(3) . ?
N5 C160 1.55(3) . ?
N5 C161 1.48(3) . ?
C0AA C3AA 1.3900 . ?
C0AA C11A 1.3900 . ?
C3AA C98A 1.3900 . ?
C98A C99A 1.3900 . ?
C99A C10A 1.3900 . ?
C10A C11A 1.3900 . ?
C11A C1AA 1.522(11) . ?
C1AA O15A 1.250(12) . ?
C1AA O16A 1.281(13) . ?
O15A Th6 2.72(2) 1_544 ?
C27 C28 1.49(4) . ?
C27 C32 1.34(3) . ?
C28 C29 1.41(3) . ?
C29 C30 1.31(5) . ?
C30 C31 1.47(7) . ?
C31 C32 1.39(3) . ?
C72 C77 1.40(3) . ?
C72 C73 1.39(3) . ?
C77 C76 1.37(3) . ?
C76 C75 1.39(3) . ?
C75 C74 1.38(3) . ?
C74 C73 1.39(2) . ?
C126 C127 1.3900 . ?
C126 C125 1.3900 . ?
C127 C128 1.3900 . ?
C128 C129 1.3900 . ?
C128 N4 1.472(13) . ?
C129 C130 1.3900 . ?
C130 C125 1.3900 . ?
C131 C132 1.3900 . ?
C131 C136 1.3900 . ?
C131 N4 1.480(15) . ?
C132 C133 1.3900 . ?
C133 C134 1.3900 . ?
C134 C135 1.3900 . ?
C134 C137 1.521(14) . ?
C135 C136 1.3900 . ?
N4 C144 1.440(15) . ?
C142 C137 1.3900 . ?
C142 C141 1.3900 . ?
C137 C138 1.3900 . ?
C138 C139 1.3900 . ?
C139 C140 1.3900 . ?
C140 C141 1.3900 . ?
C149 C148 1.3900 . ?
C149 C144 1.3900 . ?
C148 C147 1.3900 . ?
C147 C146 1.3900 . ?
C146 C145 1.3900 . ?
C145 C144 1.3900 . ?

loop_
_geom_torsion_atom_site_label_1
_geom_torsion_atom_site_label_2
_geom_torsion_atom_site_label_3
_geom_torsion_atom_site_label_4
_geom_torsion
_geom_torsion_site_symmetry_1
_geom_torsion_site_symmetry_2
_geom_torsion_site_symmetry_3
_geom_torsion_site_symmetry_4
_geom_torsion_publ_flag
Th5 O22 C143 O21 10.7(13) 1_565 . . . ?
Th5 O22 C143 C14D -168.6(8) 1_565 . . . ?
Th5 O22 C143 C140 -166.1(17) 1_565 . . . ?
Th5 O4 C26 O3 -14.0(13) 1_556 . . . ?
Th5 O4 C26 C23 164.0(5) 1_556 . . . ?
Th5 O9 C65 O10 -26.2(13) 1_566 . . . ?
Th5 O9 C65 C62 153.3(6) 1_566 . . . ?
Th5 O28 C158 O27 6.7(14) . . . . ?
Th1 O1 C1 O2 -12.6(14) . . . . ?
Th1 O1 C1 C2 168.4(6) . . . . ?
Th1 O7 C40 O8 33.0(17) . . . . ?
Th1 O7 C40 C41 -147.6(7) . . . . ?
Th4 O19 C118 O20 -2.1(14) . . . . ?
Th4 O19 C118 C119 174.2(5) . . . . ?
Th4 O8 C40 O7 -26.5(17) . . . . ?
Th4 O8 C40 C41 154.2(7) . . . . ?
Th4 O27 C158 O28 2.2(14) . . . . ?
Th4 O40 C159 N5 152(2) . . . . ?
Th2 O21 C143 O22 -10.5(14) 1_565 . . . ?
Th2 O21 C143 C14D 168.9(8) 1_565 . . . ?
Th2 O21 C143 C140 166.4(16) 1_565 . . . ?
Th2 O26 C157 O25 -8(2) . . . . ?
Th2 O13 C79 O14 32.2(14) . . . . ?
Th2 O13 C79 C80 -150.0(6) . . . . ?
Th2 O2 C1 O1 12.4(15) . . . . ?
Th2 O2 C1 C2 -168.6(6) . . . . ?
Th3 O14 C79 O13 -41.0(13) . . . . ?
Th3 O14 C79 C80 141.1(6) . . . . ?
Th3 O20 C118 O19 0.5(14) . . . . ?
Th3 O20 C118 C119 -175.8(5) . . . . ?
Th3 O3 C26 O4 16.9(14) 1_556 . . . ?
Th3 O3 C26 C23 -161.1(6) 1_556 . . . ?
Th6 O25 C157 O26 3.0(19) . . . . ?
Th6 O15 C104 O16 3(6) 1_544 . . . ?
Th6 O15 C104 C101 -163(2) 1_544 . . . ?
O22 C143 C14D C14C -4.4(14) . . . . ?
O22 C143 C14D C14E 176.9(9) . . . . ?
O22 C143 C140 C139 -29(3) . . . . ?
O22 C143 C140 C141 148.6(14) . . . . ?
O19 C118 C119 C120 -179.0(9) . . . . ?
O19 C118 C119 C124 -0.5(12) . . . . ?
O21 C143 C14D C14C 176.1(9) . . . . ?
O21 C143 C14D C14E -2.6(14) . . . . ?
O21 C143 C140 C139 154.1(16) . . . . ?
O21 C143 C140 C141 -29(2) . . . . ?
O14 C79 C80 C81 -179.4(9) . . . . ?
O14 C79 C80 C85 -4.5(14) . . . . ?
O20 C118 C119 C120 -2.4(13) . . . . ?
O20 C118 C119 C124 176.1(8) . . . . ?
O4 C26 C23 C22 -171.0(8) . . . . ?
O4 C26 C23 C24 8.9(13) . . . . ?
O9 C65 C62 C61 3.9(14) . . . . ?
O9 C65 C62 C63 -174.3(9) . . . . ?
O3 C26 C23 C22 7.1(12) . . . . ?
O3 C26 C23 C24 -172.9(9) . . . . ?
O13 C79 C80 C81 2.5(15) . . . . ?
O13 C79 C80 C85 177.5(9) . . . . ?
O7 C40 C41 C46 178.1(11) . . . . ?
O7 C40 C41 C42 -1.9(17) . . . . ?
O8 C40 C41 C46 -2.5(17) . . . . ?
O8 C40 C41 C42 177.5(11) . . . . ?
O10 C65 C62 C61 -176.5(8) . . . . ?
O10 C65 C62 C63 5.3(12) . . . . ?
C117 C114 C113 C112 180.0(10) . . . . ?
C117 C114 C115 C116 177.8(11) . . . . ?
C118 C119 C120 C121 178.5(11) . . . . ?
C118 C119 C124 C123 -178.1(9) . . . . ?
C26 C23 C22 C21 -178.9(9) . . . . ?
C26 C23 C24 C25 -178.5(10) . . . . ?
C119 C120 C121 C122 -1(2) . . . . ?
C120 C119 C124 C123 0.4(15) . . . . ?
C120 C121 C122 C123 1.1(19) . . . . ?
C120 C121 C122 C12A -174.5(12) . . . . ?
C120 C121 C122 C125 173.7(16) . . . . ?
C121 C122 C123 C124 -0.7(16) . . . . ?
C121 C122 C12A C12B -26.9(14) . . . . ?
C121 C122 C12A C12F 158.3(10) . . . . ?
C121 C122 C125 C126 14(2) . . . . ?
C121 C122 C125 C130 -171.1(15) . . . . ?
C122 C123 C124 C119 -0.1(16) . . . . ?
C122 C12A C12B C12C -174.9(9) . . . . ?
C122 C12A C12F C12E 174.7(9) . . . . ?
C123 C122 C12A C12B 157.5(9) . . . . ?
C123 C122 C12A C12F -17.3(13) . . . . ?
C123 C122 C125 C126 -173.2(14) . . . . ?
C123 C122 C125 C130 1(2) . . . . ?
C124 C119 C120 C121 0.0(17) . . . . ?
C143 C14D C14E C14F 178.7(13) . . . . ?
C143 C140 C141 C142 -177(3) . . . . ?
C78 C75A C76A C77A 174(4) . . . . ?
C78 C75A C74A C73A 180(4) . . . . ?
C78 C75 C74 C73 -171(2) . . . . ?
C39 C36 C37 C38 178.7(14) . . . . ?
C39 C36 C35 C34 -178.2(11) . . . . ?
C79 C80 C81 C82 176.7(11) . . . . ?
C79 C80 C85 C84 -176.5(10) . . . . ?
C156 C153 C154 C155 -178.4(9) . . . . ?
C156 C153 C152 C151 -179.7(11) . . . . ?
C14B C14C C14D C143 -178.7(12) . . . . ?
C14B C14C C14D C14E 0.0 . . . . ?
C14B C14A C13D C13E -153.0(11) . . . . ?
C14B C14A C13D C13C 28.4(16) . . . . ?
C14C C14B C14A C14F 0.0 . . . . ?
C14C C14B C14A C13D -179.7(15) . . . . ?
C14C C14D C14E C14F 0.0 . . . . ?
C14D C14E C14F C14A 0.0 . . . . ?
C14E C14F C14A C14B 0.0 . . . . ?
C14E C14F C14A C13D 179.7(15) . . . . ?
C14F C14A C13D C13E 27.3(18) . . . . ?
C14F C14A C13D C13C -151.3(11) . . . . ?
C14A C14B C14C C14D 0.0 . . . . ?
C2 C3 C4 C5 3.9(17) . . . . ?
C3 C2 C7 C6 0.6(16) . . . . ?
C3 C2 C1 O1 13.8(13) . . . . ?
C3 C2 C1 O2 -165.3(9) . . . . ?
C3 C4 C5 C6 -0.6(16) . . . . ?
C3 C4 C5 C8 178.4(9) . . . . ?
C4 C5 C6 C7 -2.6(16) . . . . ?
C4 C5 C8 C9 -25.9(15) . . . . ?
C4 C5 C8 C13 150.6(11) . . . . ?
C5 C6 C7 C2 2.7(17) . . . . ?
C5 C8 C9 C10 178.1(11) . . . . ?
C5 C8 C13 C12 179.3(10) . . . . ?
C6 C5 C8 C9 153.1(11) . . . . ?
C6 C5 C8 C13 -30.4(15) . . . . ?
C7 C2 C3 C4 -3.8(16) . . . . ?
C7 C2 C1 O1 -163.7(9) . . . . ?
C7 C2 C1 O2 17.2(13) . . . . ?
N1 C11 C12 C13 177.5(11) . . . . ?
N1 C14 C15 C16 175.1(11) . . . . ?
N1 C27A C28A C29A -178(3) . . . . ?
N1 C27A C32A C31A -179(2) . . . . ?
N1 C27 C28 C29 -168(3) . . . . ?
N1 C27 C32 C31 167(3) . . . . ?
C65 C62 C61 C60 179.1(9) . . . . ?
C65 C62 C63 C64 -177.0(8) . . . . ?
C114 C117 O17 Th5 164.4(6) . . . 1_655 ?
C114 C117 O18 Th1 -162.2(6) . . . 1_655 ?
C114 C113 C112 C111 5.4(17) . . . . ?
C113 C114 C115 C116 0.4(17) . . . . ?
C113 C112 C111 C116 -5.6(17) . . . . ?
C113 C112 C111 C108 176.6(11) . . . . ?
C112 C111 C116 C115 3.3(18) . . . . ?
C112 C111 C108 C109 148.2(12) . . . . ?
C112 C111 C108 C107 -30.3(18) . . . . ?
C111 C116 C115 C114 -0.8(19) . . . . ?
C111 C108 C107 C106 179.7(12) . . . . ?
C116 C111 C108 C109 -29.6(17) . . . . ?
C116 C111 C108 C107 151.9(13) . . . . ?
C115 C114 C113 C112 -2.7(16) . . . . ?
C23 C22 C21 C20 -2.1(16) . . . . ?
C22 C23 C24 C25 1.5(16) . . . . ?
C22 C21 C20 C25 0.5(16) . . . . ?
C22 C21 C20 C17 179.9(9) . . . . ?
C21 C20 C25 C24 2.1(18) . . . . ?
C21 C20 C17 C18 145.9(11) . . . . ?
C21 C20 C17 C16 -37.2(16) . . . . ?
C20 C25 C24 C23 -3.2(18) . . . . ?
C20 C17 C18 C19 174.3(11) . . . . ?
C20 C17 C16 C15 -173.7(11) . . . . ?
C25 C20 C17 C18 -34.7(16) . . . . ?
C25 C20 C17 C16 142.1(12) . . . . ?
C24 C23 C22 C21 1.1(15) . . . . ?
N2 C50 C49 C48 178.1(14) . . . . ?
N2 C53 C58 C57 177.5(12) . . . . ?
N2 C66 C67 C68 176.0(16) . . . . ?
N2 C66 C71 C70 -174.5(14) . . . . ?
C40 C41 C46 C45 -178.8(12) . . . . ?
C40 C41 C42 C43 179.4(11) . . . . ?
C62 C61 C60 C59 -1.2(17) . . . . ?
C61 C62 C63 C64 4.7(14) . . . . ?
C61 C60 C59 C64 2.8(16) . . . . ?
C61 C60 C59 C56 -173.8(10) . . . . ?
C60 C59 C64 C63 -0.6(16) . . . . ?
C60 C59 C56 C55 -40.5(16) . . . . ?
C60 C59 C56 C57 140.9(12) . . . . ?
C59 C64 C63 C62 -3.2(15) . . . . ?
C59 C56 C55 C54 177.8(12) . . . . ?
C59 C56 C57 C58 -176.2(12) . . . . ?
C64 C59 C56 C55 143.1(12) . . . . ?
C64 C59 C56 C57 -35.6(16) . . . . ?
C63 C62 C61 C60 -2.6(15) . . . . ?
C75A C78 O11 Th6 -169(3) . . . 1_455 ?
C75A C78 O12 Th3 171(3) . . . 1_455 ?
C75A C76A C77A C72A 6(7) . . . . ?
C76A C75A C74A C73A 8(8) . . . . ?
C76A C77A C72A C73A 10(8) . . . . ?
C76A C77A C72A C69 168(5) . . . . ?
C77A C72A C73A C74A -16(7) . . . . ?
C77A C72A C69 C68 171(5) . . . . ?
C77A C72A C69 C70 -2(8) . . . . ?
C72A C73A C74A C75A 7(7) . . . . ?
C72A C69 C70 C71 166(3) . . . . ?
C73A C72A C69 C68 -30(7) . . . . ?
C73A C72A C69 C70 157(4) . . . . ?
C74A C75A C76A C77A -16(8) . . . . ?
C153 C156 O23 Th1 169.7(6) . . . 1_554 ?
C153 C156 O24 Th6 -169.8(6) . . . 1_554 ?
C153 C154 C155 C150 -1.4(16) . . . . ?
C154 C153 C152 C151 1.8(18) . . . . ?
C154 C155 C150 C151 0.6(17) . . . . ?
C154 C155 C150 C15D 178.9(14) . . . . ?
C154 C155 C150 C147 -175(3) . . . . ?
C155 C150 C151 C152 1.3(18) . . . . ?
C155 C150 C15D C15E 37.5(17) . . . . ?
C155 C150 C15D C15C -147.4(12) . . . . ?
C155 C150 C147 C148 24(3) . . . . ?
C155 C150 C147 C146 -153(2) . . . . ?
C150 C151 C152 C153 -3(2) . . . . ?
C150 C15D C15C C15B -175.2(19) . . . . ?
C150 C147 C146 C145 177(4) . . . . ?
C151 C150 C15D C15E -144.4(12) . . . . ?
C151 C150 C15D C15C 31(2) . . . . ?
C151 C150 C147 C148 -152.2(17) . . . . ?
C151 C150 C147 C146 30(4) . . . . ?
C152 C153 C154 C155 0.2(17) . . . . ?
C36 C39 O5 Th6 175.5(6) . . . 1_545 ?
C36 C39 O6 Th4 -171.0(6) . . . 1_545 ?
C36 C37 C38 C33 -1(3) . . . . ?
C37 C36 C35 C34 -1(2) . . . . ?
C37 C38 C33 C34 1(2) . . . . ?
C37 C38 C33 C30A -180(3) . . . . ?
C37 C38 C33 C30 179(4) . . . . ?
C38 C33 C34 C35 -1(2) . . . . ?
C38 C33 C30A C29A -154(3) . . . . ?
C38 C33 C30A C31A 19(8) . . . . ?
C38 C33 C30 C29 161(6) . . . . ?
C38 C33 C30 C31 -3(7) . . . . ?
C33 C34 C35 C36 0(2) . . . . ?
C33 C30A C31A C32A -176(4) . . . . ?
C33 C30 C31 C32 -179(4) . . . . ?
C34 C33 C30A C29A 26(6) . . . . ?
C34 C33 C30A C31A -162(5) . . . . ?
C34 C33 C30 C29 -20(9) . . . . ?
C34 C33 C30 C31 176(4) . . . . ?
C35 C36 C37 C38 1(2) . . . . ?
C8 C5 C6 C7 178.3(9) . . . . ?
C8 C9 C10 C11 2(2) . . . . ?
C9 C8 C13 C12 -4.1(17) . . . . ?
C9 C10 C11 N1 179.8(11) . . . . ?
C9 C10 C11 C12 -3.2(19) . . . . ?
C10 C11 C12 C13 0.6(18) . . . . ?
C11 N1 C14 C19 147.6(13) . . . . ?
C11 N1 C14 C15 -29.7(19) . . . . ?
C11 N1 C27A C28A 101(4) . . . . ?
C11 N1 C27A C32A -78(3) . . . . ?
C11 N1 C27 C28 141(2) . . . . ?
C11 N1 C27 C32 -31(5) . . . . ?
C11 C12 C13 C8 3.2(18) . . . . ?
C13 C8 C9 C10 1.5(18) . . . . ?
C17 C20 C25 C24 -177.3(10) . . . . ?
C17 C18 C19 C14 -0.4(19) . . . . ?
C18 C17 C16 C15 3.3(17) . . . . ?
C18 C19 C14 N1 -174.5(11) . . . . ?
C18 C19 C14 C15 2.9(19) . . . . ?
C19 C14 C15 C16 -2.3(19) . . . . ?
C14 N1 C11 C10 -42.8(18) . . . . ?
C14 N1 C11 C12 140.3(12) . . . . ?
C14 N1 C27A C28A -70(5) . . . . ?
C14 N1 C27A C32A 111(2) . . . . ?
C14 N1 C27 C28 -52(3) . . . . ?
C14 N1 C27 C32 136(4) . . . . ?
C14 C15 C16 C17 -0.8(18) . . . . ?
C16 C17 C18 C19 -2.7(17) . . . . ?
C41 C46 C45 C44 1(2) . . . . ?
C46 C41 C42 C43 -1(2) . . . . ?
C46 C45 C44 C43 -4(2) . . . . ?
C46 C45 C44 C47 -176.5(13) . . . . ?
C45 C44 C43 C42 4(2) . . . . ?
C45 C44 C47 C48 144.6(15) . . . . ?
C45 C44 C47 C52 -35(2) . . . . ?
C44 C43 C42 C41 -2(2) . . . . ?
C44 C47 C52 C51 -179.5(12) . . . . ?
C43 C44 C47 C48 -28(2) . . . . ?
C43 C44 C47 C52 152.3(14) . . . . ?
C42 C41 C46 C45 1(2) . . . . ?
N4A C12D C12E C12F 178.8(11) . . . . ?
N4A C13A C13B C13C 168.9(19) . . . . ?
C80 C81 C82 C83 0.8(19) . . . . ?
C81 C80 C85 C84 -1.5(17) . . . . ?
C81 C82 C83 C84 -3.2(19) . . . . ?
C81 C82 C83 C86 178.3(11) . . . . ?
C82 C83 C84 C85 3.4(19) . . . . ?
C82 C83 C86 C87 31.6(19) . . . . ?
C82 C83 C86 C91 -145.6(14) . . . . ?
C83 C84 C85 C80 -1.0(19) . . . . ?
C83 C86 C87 C88 -175.2(13) . . . . ?
C83 C86 C91 C90 176.3(14) . . . . ?
C84 C83 C86 C87 -146.9(13) . . . . ?
C84 C83 C86 C91 35.9(19) . . . . ?
C85 C80 C81 C82 1.6(18) . . . . ?
C51 C50 C49 C48 1(2) . . . . ?
C50 N2 C53 C54 -49.2(18) . . . . ?
C50 N2 C53 C58 134.9(14) . . . . ?
C50 N2 C66 C67 -38(2) . . . . ?
C50 N2 C66 C71 141.8(14) . . . . ?
C50 C51 C52 C47 -2(2) . . . . ?
C50 C49 C48 C47 -3(2) . . . . ?
C49 C48 C47 C44 -178.3(13) . . . . ?
C49 C48 C47 C52 2(2) . . . . ?
C48 C47 C52 C51 1(2) . . . . ?
C47 C44 C43 C42 177.0(13) . . . . ?
C52 C51 C50 N2 -175.8(12) . . . . ?
C52 C51 C50 C49 1(2) . . . . ?
C27A N1 C11 C10 146.0(18) . . . . ?
C27A N1 C11 C12 -31(2) . . . . ?
C27A N1 C14 C19 -41(2) . . . . ?
C27A N1 C14 C15 141.3(19) . . . . ?
C27A C28A C29A C30A -5(5) . . . . ?
C28A C27A C32A C31A 2(5) . . . . ?
C28A C29A C30A C33 -180(3) . . . . ?
C28A C29A C30A C31A 6(6) . . . . ?
C29A C30A C31A C32A -4(7) . . . . ?
C30A C33 C34 C35 -180(3) . . . . ?
C30A C31A C32A C27A 0(6) . . . . ?
C32A C27A C28A C29A 1(5) . . . . ?
C56 C59 C64 C63 175.9(9) . . . . ?
C56 C55 C54 C53 1(2) . . . . ?
C55 C56 C57 C58 5(2) . . . . ?
C55 C54 C53 N2 -176.0(11) . . . . ?
C55 C54 C53 C58 0(2) . . . . ?
C54 C53 C58 C57 2(2) . . . . ?
C53 N2 C50 C51 -37(2) . . . . ?
C53 N2 C50 C49 145.6(14) . . . . ?
C53 N2 C66 C67 144.2(16) . . . . ?
C53 N2 C66 C71 -36(2) . . . . ?
C53 C58 C57 C56 -4(2) . . . . ?
C57 C56 C55 C54 -4(2) . . . . ?
C12A C122 C123 C124 175.1(10) . . . . ?
C12A C12B C12C C12D 0.0 . . . . ?
C12B C12A C12F C12E 0.0 . . . . ?
C12B C12C C12D N4A -178.5(14) . . . . ?
C12B C12C C12D C12E 0.0 . . . . ?
C12C C12D C12E C12F 0.0 . . . . ?
C12D N4A C15A C15F 62(3) . . . . ?
C12D N4A C15A C15B -124.3(18) . . . . ?
C12D N4A C13A C13F 1(3) . . . . ?
C12D N4A C13A C13B -168.0(18) . . . . ?
C12D C12E C12F C12A 0.0 . . . . ?
C12F C12A C12B C12C 0.0 . . . . ?
C86 C83 C84 C85 -178.1(11) . . . . ?
C86 C87 C88 C89 0(2) . . . . ?
C87 C86 C91 C90 -1(2) . . . . ?
C87 C88 C89 C90 -4(2) . . . . ?
C87 C88 C89 N3 175.0(15) . . . . ?
C88 C89 C90 C91 5(2) . . . . ?
C88 C89 N3 C92 36(3) . . . . ?
C88 C89 N3 C105 -145.2(16) . . . . ?
C89 C90 C91 C86 -3(3) . . . . ?
C90 C89 N3 C92 -145.2(18) . . . . ?
C90 C89 N3 C105 34(2) . . . . ?
C91 C86 C87 C88 2(2) . . . . ?
C66 N2 C50 C51 144.4(14) . . . . ?
C66 N2 C50 C49 -32(2) . . . . ?
C66 N2 C53 C54 128.9(13) . . . . ?
C66 N2 C53 C58 -46.9(18) . . . . ?
C66 C67 C68 C69 -4(3) . . . . ?
C67 C66 C71 C70 5(2) . . . . ?
C67 C68 C69 C72A -164(4) . . . . ?
C67 C68 C69 C70 9(3) . . . . ?
C67 C68 C69 C72 -179(2) . . . . ?
C68 C69 C70 C71 -7(3) . . . . ?
C68 C69 C72 C77 -161(3) . . . . ?
C68 C69 C72 C73 39(4) . . . . ?
C69 C72A C73A C74A -179(4) . . . . ?
C69 C70 C71 C66 1(3) . . . . ?
C69 C72 C77 C76 -170(3) . . . . ?
C69 C72 C73 C74 175(2) . . . . ?
C70 C69 C72 C77 11(4) . . . . ?
C70 C69 C72 C73 -150(2) . . . . ?
C71 C66 C67 C68 -4(3) . . . . ?
C15F C15E C15D C150 175.0(19) . . . . ?
C15F C15E C15D C15C 0.0 . . . . ?
C15E C15F C15A N4A 174.5(18) . . . . ?
C15E C15F C15A C15B 0.0 . . . . ?
C15E C15D C15C C15B 0.0 . . . . ?
C15D C150 C151 C152 -176.8(16) . . . . ?
C15D C15C C15B C15A 0.0 . . . . ?
C15C C15B C15A N4A -174(2) . . . . ?
C15C C15B C15A C15F 0.0 . . . . ?
C15A N4A C12D C12C 48(3) . . . . ?
C15A N4A C12D C12E -131(2) . . . . ?
C15A N4A C13A C13F -133.9(18) . . . . ?
C15A N4A C13A C13B 58(3) . . . . ?
C15A C15F C15E C15D 0.0 . . . . ?
C13E C13F C13A N4A -168(2) . . . . ?
C13E C13F C13A C13B 0.0 . . . . ?
C13F C13E C13D C14A -178.6(15) . . . . ?
C13F C13E C13D C13C 0.0 . . . . ?
C13F C13A C13B C13C 0.0 . . . . ?
C13A N4A C12D C12C -88(2) . . . . ?
C13A N4A C12D C12E 93(2) . . . . ?
C13A N4A C15A C15F -164(2) . . . . ?
C13A N4A C15A C15B 10(3) . . . . ?
C13A C13B C13C C13D 0.0 . . . . ?
C13B C13C C13D C14A 178.5(15) . . . . ?
C13B C13C C13D C13E 0.0 . . . . ?
C13D C13E C13F C13A 0.0 . . . . ?
C92 C93 C94 C95 3(3) . . . . ?
C93 C92 C97 C96 4(3) . . . . ?
C93 C92 N3 C89 -150.9(18) . . . . ?
C93 C92 N3 C105 30(3) . . . . ?
C93 C94 C95 C96 -4(2) . . . . ?
C93 C94 C95 C98 162.3(17) . . . . ?
C93 C94 C95 C98A -176.3(15) . . . . ?
C94 C95 C96 C97 4(2) . . . . ?
C94 C95 C98 C103 159.6(15) . . . . ?
C94 C95 C98 C99 -7(2) . . . . ?
C94 C95 C98A C3AA -148.2(14) . . . . ?
C94 C95 C98A C99A 26(2) . . . . ?
C95 C96 C97 C92 -4(3) . . . . ?
C95 C98 C99 C100 166(2) . . . . ?
C95 C98A C99A C10A -174.0(15) . . . . ?
C96 C95 C98 C103 -35(2) . . . . ?
C96 C95 C98 C99 159.0(15) . . . . ?
C96 C95 C98A C3AA 39(2) . . . . ?
C96 C95 C98A C99A -146.3(15) . . . . ?
C97 C92 C93 C94 -3(3) . . . . ?
C97 C92 N3 C89 36(3) . . . . ?
C97 C92 N3 C105 -143.4(17) . . . . ?
C109 C108 C107 C106 1(2) . . . . ?
C108 C111 C116 C115 -178.8(12) . . . . ?
C108 C109 C110 C105 0.9(19) . . . . ?
C108 C107 C106 C105 -2(2) . . . . ?
C107 C106 C105 C110 2(2) . . . . ?
C107 C106 C105 N3 179.6(12) . . . . ?
C106 C105 C110 C109 -1(2) . . . . ?
C106 C105 N3 C89 -118.8(16) . . . . ?
C106 C105 N3 C92 60(2) . . . . ?
C110 C109 C108 C111 -179.4(11) . . . . ?
C110 C109 C108 C107 -0.9(19) . . . . ?
C110 C105 N3 C89 59(2) . . . . ?
C110 C105 N3 C92 -121.5(16) . . . . ?
N3 C89 C90 C91 -174.0(15) . . . . ?
N3 C92 C93 C94 -176.1(16) . . . . ?
N3 C92 C97 C96 176.7(15) . . . . ?
N3 C105 C110 C109 -179.3(11) . . . . ?
C101 C102 C103 C98 0.0 . . . . ?
C102 C101 C100 C99 0.0 . . . . ?
C102 C101 C104 O15 62(3) . . . . ?
C102 C101 C104 O16 -104(3) . . . . ?
C102 C103 C98 C95 -166.3(19) . . . . ?
C102 C103 C98 C99 0.0 . . . . ?
C103 C98 C99 C100 0.0 . . . . ?
C98 C95 C96 C97 -161.4(17) . . . . ?
C98 C99 C100 C101 0.0 . . . . ?
C100 C101 C102 C103 0.0 . . . . ?
C100 C101 C104 O15 -128(3) . . . . ?
C100 C101 C104 O16 66(3) . . . . ?
O11 C78 C75A C76A 12(6) . . . . ?
O11 C78 C75A C74A -159(4) . . . . ?
O11 C78 O12 Th3 -8.3(17) . . . 1_455 ?
O11 C78 C75 C76 -13(3) . . . . ?
O11 C78 C75 C74 158(2) . . . . ?
O17 C117 C114 C113 6.4(13) . . . . ?
O17 C117 C114 C115 -170.9(9) . . . . ?
O17 C117 O18 Th1 16.8(14) . . . 1_655 ?
O18 C117 C114 C113 -174.5(9) . . . . ?
O18 C117 C114 C115 8.2(13) . . . . ?
O18 C117 O17 Th5 -14.7(13) . . . 1_655 ?
O23 C156 C153 C154 -9.6(14) . . . . ?
O23 C156 C153 C152 171.8(10) . . . . ?
O23 C156 O24 Th6 10.5(16) . . . 1_554 ?
O12 C78 C75A C76A -168(4) . . . . ?
O12 C78 C75A C74A 22(6) . . . . ?
O12 C78 O11 Th6 10.1(16) . . . 1_455 ?
O12 C78 C75 C76 163(2) . . . . ?
O12 C78 C75 C74 -27(3) . . . . ?
O5 C39 C36 C37 -174.6(12) . . . . ?
O5 C39 C36 C35 3.0(15) . . . . ?
O5 C39 O6 Th4 8.0(15) . . . 1_545 ?
O24 C156 C153 C154 170.6(9) . . . . ?
O24 C156 C153 C152 -7.9(15) . . . . ?
O24 C156 O23 Th1 -10.6(16) . . . 1_554 ?
O6 C39 C36 C37 4.5(15) . . . . ?
O6 C39 C36 C35 -177.9(10) . . . . ?
O6 C39 O5 Th6 -3.6(15) . . . 1_545 ?
C160 N5 C159 O40 -8(4) . . . . ?
C161 N5 C159 O40 178(3) . . . . ?
C0AA C3AA C98A C95 174.5(14) . . . . ?
C0AA C3AA C98A C99A 0.0 . . . . ?
C0AA C11A C1AA O15A -21(3) . . . . ?
C0AA C11A C1AA O16A 140(3) . . . . ?
C3AA C0AA C11A C10A 0.0 . . . . ?
C3AA C0AA C11A C1AA -171.2(17) . . . . ?
C3AA C98A C99A C10A 0.0 . . . . ?
C98A C95 C96 C97 176.8(16) . . . . ?
C98A C99A C10A C11A 0.0 . . . . ?
C99A C10A C11A C0AA 0.0 . . . . ?
C99A C10A C11A C1AA 171.1(17) . . . . ?
C10A C11A C1AA O15A 168(2) . . . . ?
C10A C11A C1AA O16A -32(4) . . . . ?
C11A C0AA C3AA C98A 0.0 . . . . ?
C11A C1AA O15A Th6 -169.0(15) . . . 1_544 ?
O16A C1AA O15A Th6 30(5) . . . 1_544 ?
C104 C101 C102 C103 169.9(17) . . . . ?
C104 C101 C100 C99 -169.7(18) . . . . ?
C27 N1 C11 C10 124(2) . . . . ?
C27 N1 C11 C12 -53(2) . . . . ?
C27 N1 C14 C19 -19(2) . . . . ?
C27 N1 C14 C15 164.0(19) . . . . ?
C27 C28 C29 C30 6(6) . . . . ?
C28 C27 C32 C31 -5(5) . . . . ?
C28 C29 C30 C33 -179(5) . . . . ?
C28 C29 C30 C31 -16(9) . . . . ?
C29 C30 C31 C32 16(9) . . . . ?
C30 C33 C34 C35 -179(4) . . . . ?
C30 C31 C32 C27 -5(6) . . . . ?
C32 C27 C28 C29 5(5) . . . . ?
C72 C69 C70 C71 -179(2) . . . . ?
C72 C77 C76 C75 -1(4) . . . . ?
C77 C72 C73 C74 15(4) . . . . ?
C77 C76 C75 C78 176(2) . . . . ?
C77 C76 C75 C74 6(4) . . . . ?
C76 C75 C74 C73 0(4) . . . . ?
C75 C78 O11 Th6 -175.5(11) . . . 1_455 ?
C75 C78 O12 Th3 176.9(10) . . . 1_455 ?
C75 C74 C73 C72 -10(4) . . . . ?
C73 C72 C77 C76 -9(4) . . . . ?
C126 C127 C128 C129 0.0 . . . . ?
C126 C127 C128 N4 -178(3) . . . . ?
C127 C126 C125 C122 175(2) . . . . ?
C127 C126 C125 C130 0.0 . . . . ?
C127 C128 C129 C130 0.0 . . . . ?
C127 C128 N4 C131 -123(2) . . . . ?
C127 C128 N4 C144 25(4) . . . . ?
C128 C129 C130 C125 0.0 . . . . ?
C128 N4 C144 C149 58(4) . . . . ?
C128 N4 C144 C145 -132(3) . . . . ?
C129 C128 N4 C131 59(3) . . . . ?
C129 C128 N4 C144 -153(3) . . . . ?
C129 C130 C125 C122 -174(2) . . . . ?
C129 C130 C125 C126 0.0 . . . . ?
C125 C122 C123 C124 -173.2(16) . . . . ?
C125 C126 C127 C128 0.0 . . . . ?
C131 C132 C133 C134 0.0 . . . . ?
C131 N4 C144 C149 -155(3) . . . . ?
C131 N4 C144 C145 15(4) . . . . ?
C132 C131 C136 C135 0.0 . . . . ?
C132 C131 N4 C128 -139(2) . . . . ?
C132 C131 N4 C144 73(3) . . . . ?
C132 C133 C134 C135 0.0 . . . . ?
C132 C133 C134 C137 -175(3) . . . . ?
C133 C134 C135 C136 0.0 . . . . ?
C133 C134 C137 C142 -149.2(17) . . . . ?
C133 C134 C137 C138 37(3) . . . . ?
C134 C135 C136 C131 0.0 . . . . ?
C134 C137 C138 C139 173(3) . . . . ?
C135 C134 C137 C142 36(3) . . . . ?
C135 C134 C137 C138 -138(2) . . . . ?
C136 C131 C132 C133 0.0 . . . . ?
C136 C131 N4 C128 29(4) . . . . ?
C136 C131 N4 C144 -119(3) . . . . ?
N4 C128 C129 C130 178(3) . . . . ?
N4 C131 C132 C133 170(2) . . . . ?
N4 C131 C136 C135 -167(3) . . . . ?
C142 C137 C138 C139 0.0 . . . . ?
C137 C134 C135 C136 175(3) . . . . ?
C137 C142 C141 C140 0.0 . . . . ?
C137 C138 C139 C140 0.0 . . . . ?
C138 C139 C140 C143 177(3) . . . . ?
C138 C139 C140 C141 0.0 . . . . ?
C139 C140 C141 C142 0.0 . . . . ?
C141 C142 C137 C134 -174(3) . . . . ?
C141 C142 C137 C138 0.0 . . . . ?
C149 C148 C147 C150 -178(4) . . . . ?
C149 C148 C147 C146 0.0 . . . . ?
C148 C149 C144 N4 171(3) . . . . ?
C148 C149 C144 C145 0.0 . . . . ?
C148 C147 C146 C145 0.0 . . . . ?
C147 C150 C151 C152 178(2) . . . . ?
C147 C146 C145 C144 0.0 . . . . ?
C146 C145 C144 N4 -169(4) . . . . ?
C146 C145 C144 C149 0.0 . . . . ?
C144 C149 C148 C147 0.0 . . . . ?
C1 C2 C3 C4 178.7(9) . . . . ?
C1 C2 C7 C6 178.2(9) . . . . ?
